data_7226105
loop_
_publ_author_name
'Zhang, Yingjie'
'Fanna, Daniel'
'Shepherd, Nicholas D.'
'Karatchevtseva, Inna'
'Lu, Kim'
'Kong, Linggen'
'Price, Jason R.'

_publ_section_title
;
 Dioxo-vanadium(V), oxo-rhenium(V) and dioxo-uranium(VI) complexes with a
 tridentate Schiff base ligand
;
_journal_name_full 'RSC Adv.'
_journal_paper_doi 10.1039/C6RA12872F
_journal_year 2016
_chemical_formula_moiety 'C22 H20 N3 O3 V, 0.67(H2 O)'
_chemical_formula_sum 'C22 H21.33 N3 O3.67 V'
_chemical_formula_weight 437.36
_space_group_crystal_system triclinic
_space_group_IT_number 2
_space_group_name_Hall '-P 1'
_space_group_name_H-M_alt 'P -1'
_symmetry_space_group_name_Hall '-P 1'
_symmetry_space_group_name_H-M 'P -1'
_atom_sites_solution_hydrogens mixed
_audit_creation_method SHELXL-2014/7
_audit_update_record
;
2016-07-27 deposited with the CCDC.
2016-08-03 downloaded from the CCDC.
;
_cell_angle_alpha 100.25(3)
_cell_angle_beta 98.44(3)
_cell_angle_gamma 106.11(3)
_cell_formula_units_Z 12
_cell_length_a 15.390(3)
_cell_length_b 17.480(4)
_cell_length_c 22.770(5)
_cell_measurement_reflns_used 12000
_cell_measurement_temperature 100(2)
_cell_measurement_theta_max 25.999
_cell_measurement_theta_min 0.929
_cell_volume 5665(3)
_computing_cell_refinement 'XDS (Kabsch, 1993)'
_computing_data_collection 'BlueIce (McPhillips, et al., 2002)'
_computing_data_reduction 'XDS (Kabsch, 1993)'
_computing_molecular_graphics 'Olex2 (Dolomanov et al., 2009)'
_computing_publication_material 'Olex2 (Dolomanov et al., 2009)'
_computing_structure_refinement 'SHELXL-2014/7 (Sheldrick, 2014)'
_computing_structure_solution 'ShelXT (Sheldrick, 2015)'
_diffrn_ambient_temperature 100(2)
_diffrn_measured_fraction_theta_full 0.999
_diffrn_measured_fraction_theta_max 0.999
_diffrn_measurement_device_type 'ADSC Quantum Detector'
_diffrn_measurement_method '\p  scans'
_diffrn_radiation_type 'silicon double crystal monochromated synchrotron'
_diffrn_radiation_wavelength 0.71074
_diffrn_reflns_av_R_equivalents 0.0623
_diffrn_reflns_av_unetI/netI 0.0343
_diffrn_reflns_Laue_measured_fraction_full 0.999
_diffrn_reflns_Laue_measured_fraction_max 0.999
_diffrn_reflns_limit_h_max 18
_diffrn_reflns_limit_h_min -18
_diffrn_reflns_limit_k_max 21
_diffrn_reflns_limit_k_min -21
_diffrn_reflns_limit_l_max 28
_diffrn_reflns_limit_l_min -20
_diffrn_reflns_number 22234
_diffrn_reflns_point_group_measured_fraction_full 0.999
_diffrn_reflns_point_group_measured_fraction_max 0.999
_diffrn_reflns_theta_full 25.242
_diffrn_reflns_theta_max 25.999
_diffrn_reflns_theta_min 0.929
_diffrn_source 'Australian Synchrotron MX1'
_exptl_absorpt_coefficient_mu 0.560
_exptl_crystal_colour 'dark brown'
_exptl_crystal_density_diffrn 1.538
_exptl_crystal_description prism
_exptl_crystal_F_000 2720
_exptl_crystal_size_max 0.015
_exptl_crystal_size_mid 0.010
_exptl_crystal_size_min 0.005
_refine_diff_density_max 2.995
_refine_diff_density_min -0.931
_refine_diff_density_rms 0.100
_refine_ls_extinction_method none
_refine_ls_goodness_of_fit_ref 1.034
_refine_ls_hydrogen_treatment constr
_refine_ls_matrix_type full
_refine_ls_number_parameters 1616
_refine_ls_number_reflns 22234
_refine_ls_number_restraints 0
_refine_ls_restrained_S_all 1.034
_refine_ls_R_factor_all 0.0703
_refine_ls_R_factor_gt 0.0605
_refine_ls_shift/su_max 0.001
_refine_ls_shift/su_mean 0.000
_refine_ls_structure_factor_coef Fsqd
_refine_ls_weighting_details 'w=1/[\s^2^(Fo^2^)+(0.0994P)^2^+9.4564P] where P=(Fo^2^+2Fc^2^)/3'
_refine_ls_weighting_scheme calc
_refine_ls_wR_factor_gt 0.1619
_refine_ls_wR_factor_ref 0.1703
_reflns_Friedel_coverage 0.000
_reflns_number_gt 18937
_reflns_number_total 22234
_reflns_threshold_expression 'I > 2\s(I)'
_cod_data_source_file c6ra12872f2.cif
_cod_data_source_block 1
_cod_original_cell_volume 5665(2)
_cod_database_code 7226105
_shelx_shelxl_version_number 2014/7
_shelx_space_group_comment
;
The symmetry employed for this shelxl refinement is uniquely defined
by the following loop, which should always be used as a source of
symmetry information in preference to the above space-group names.
They are only intended as comments.
;

loop_
_space_group_symop_operation_xyz
'x, y, z'
'-x, -y, -z'

loop_
_atom_site_label
_atom_site_type_symbol
_atom_site_fract_x
_atom_site_fract_y
_atom_site_fract_z
_atom_site_U_iso_or_equiv
_atom_site_adp_type
_atom_site_occupancy
_atom_site_site_symmetry_order
_atom_site_calc_flag
_atom_site_refinement_flags_posn
_atom_site_refinement_flags_adp
V1 V 0.27697(4) 0.36924(3) 0.79144(2) 0.01859(13) Uani 1 1 d . .
O1 O 0.38535(17) 0.37524(16) 0.79708(12) 0.0296(6) Uani 1 1 d . .
O2 O 0.21339(17) 0.27427(15) 0.77871(11) 0.0268(5) Uani 1 1 d . .
O3 O 0.26880(18) 0.40328(14) 0.87443(11) 0.0264(5) Uani 1 1 d . .
N1 N 0.24570(19) 0.35942(18) 0.69582(13) 0.0210(6) Uani 1 1 d . .
N2 N 0.25741(19) 0.48259(17) 0.78126(12) 0.0202(6) Uani 1 1 d . .
N3 N 0.3993(2) 0.56745(18) 1.07527(13) 0.0249(6) Uani 1 1 d . .
C1 C 0.2430(2) 0.2934(2) 0.65547(16) 0.0251(7) Uani 1 1 d . .
H1 H 0.2519 0.2487 0.6695 0.030 Uiso 1 1 calc R U
C2 C 0.2273(2) 0.2887(2) 0.59262(17) 0.0284(8) Uani 1 1 d . .
H2 H 0.2264 0.2418 0.5654 0.034 Uiso 1 1 calc R U
C3 C 0.2133(2) 0.3540(2) 0.57164(16) 0.0271(7) Uani 1 1 d . .
H3 H 0.2037 0.3519 0.5300 0.032 Uiso 1 1 calc R U
C4 C 0.2135(2) 0.4249(2) 0.61331(15) 0.0225(7) Uani 1 1 d . .
C5 C 0.2011(2) 0.4960(2) 0.59698(16) 0.0242(7) Uani 1 1 d . .
H5 H 0.1906 0.4982 0.5561 0.029 Uiso 1 1 calc R U
C6 C 0.2046(2) 0.5618(2) 0.64140(17) 0.0257(7) Uani 1 1 d . .
H6 H 0.1967 0.6084 0.6300 0.031 Uiso 1 1 calc R U
C7 C 0.2198(2) 0.5608(2) 0.70387(16) 0.0236(7) Uani 1 1 d . .
H7 H 0.2194 0.6053 0.7330 0.028 Uiso 1 1 calc R U
C8 C 0.2352(2) 0.4933(2) 0.72146(15) 0.0206(7) Uani 1 1 d . .
C9 C 0.2313(2) 0.4249(2) 0.67613(15) 0.0193(6) Uani 1 1 d . .
C10 C 0.2811(2) 0.5470(2) 0.82784(16) 0.0212(7) Uani 1 1 d . .
H10 H 0.2802 0.5965 0.8184 0.025 Uiso 1 1 calc R U
C11 C 0.3072(2) 0.5484(2) 0.88976(15) 0.0213(7) Uani 1 1 d . .
C12 C 0.3374(2) 0.6245(2) 0.93249(16) 0.0226(7) Uani 1 1 d . .
H12 H 0.3368 0.6712 0.9185 0.027 Uiso 1 1 calc R U
C13 C 0.3673(2) 0.6324(2) 0.99311(16) 0.0251(7) Uani 1 1 d . .
C14 C 0.4004(3) 0.7149(2) 1.03701(18) 0.0408(10) Uani 1 1 d . .
H14A H 0.4647 0.7415 1.0368 0.049 Uiso 1 1 calc R U
H14B H 0.3647 0.7488 1.0237 0.049 Uiso 1 1 calc R U
C15 C 0.3915(4) 0.7081(3) 1.0992(2) 0.0466(11) Uani 1 1 d . .
H15A H 0.3267 0.6955 1.1013 0.056 Uiso 1 1 calc R U
H15B H 0.4244 0.7607 1.1269 0.056 Uiso 1 1 calc R U
C16 C 0.4271(3) 0.6456(3) 1.11970(18) 0.0403(10) Uani 1 1 d . .
H16A H 0.4940 0.6666 1.1299 0.048 Uiso 1 1 calc R U
H16B H 0.4060 0.6363 1.1567 0.048 Uiso 1 1 calc R U
C17 C 0.4077(4) 0.4972(3) 1.09901(18) 0.0417(10) Uani 1 1 d . .
H17A H 0.3535 0.4757 1.1153 0.050 Uiso 1 1 calc R U
H17B H 0.4612 0.5151 1.1323 0.050 Uiso 1 1 calc R U
C18 C 0.4174(3) 0.4302(3) 1.05230(19) 0.0361(9) Uani 1 1 d . .
H18A H 0.4143 0.3826 1.0692 0.043 Uiso 1 1 calc R U
H18B H 0.4770 0.4479 1.0412 0.043 Uiso 1 1 calc R U
C19 C 0.3413(3) 0.4078(2) 0.99618(17) 0.0278(8) Uani 1 1 d . .
H19A H 0.3525 0.3691 0.9644 0.033 Uiso 1 1 calc R U
H19B H 0.2824 0.3820 1.0059 0.033 Uiso 1 1 calc R U
C20 C 0.3375(2) 0.4829(2) 0.97368(15) 0.0214(7) Uani 1 1 d . .
C21 C 0.3682(2) 0.5602(2) 1.01502(15) 0.0209(7) Uani 1 1 d . .
C22 C 0.3049(2) 0.4767(2) 0.91196(15) 0.0218(7) Uani 1 1 d . .
V4 V 0.67442(4) 0.12637(3) 0.24093(2) 0.01776(13) Uani 1 1 d . .
O10 O 0.63110(17) 0.11772(16) 0.16955(11) 0.0274(5) Uani 1 1 d . .
O11 O 0.71414(17) 0.22259(14) 0.27604(12) 0.0264(5) Uani 1 1 d . .
O12 O 0.56739(16) 0.09589(14) 0.27541(11) 0.0233(5) Uani 1 1 d . .
N10 N 0.81210(19) 0.13341(17) 0.23188(12) 0.0193(5) Uani 1 1 d . .
N11 N 0.69011(18) 0.01227(17) 0.25286(12) 0.0181(5) Uani 1 1 d . .
N12 N 0.2552(2) -0.06189(19) 0.26059(14) 0.0268(6) Uani 1 1 d . .
C67 C 0.8696(2) 0.1984(2) 0.22088(16) 0.0240(7) Uani 1 1 d . .
H67 H 0.8501 0.2438 0.2185 0.029 Uiso 1 1 calc R U
C68 C 0.9593(2) 0.2017(2) 0.21269(16) 0.0263(7) Uani 1 1 d . .
H68 H 0.9979 0.2481 0.2045 0.032 Uiso 1 1 calc R U
C69 C 0.9890(2) 0.1358(2) 0.21695(15) 0.0249(7) Uani 1 1 d . .
H69 H 1.0479 0.1369 0.2113 0.030 Uiso 1 1 calc R U
C70 C 0.9298(2) 0.0656(2) 0.23006(14) 0.0195(6) Uani 1 1 d . .
C71 C 0.9525(2) -0.0065(2) 0.23439(15) 0.0229(7) Uani 1 1 d . .
H71 H 1.0101 -0.0100 0.2288 0.028 Uiso 1 1 calc R U
C72 C 0.8900(2) -0.0711(2) 0.24686(15) 0.0228(7) Uani 1 1 d . .
H72 H 0.9060 -0.1181 0.2497 0.027 Uiso 1 1 calc R U
C73 C 0.8024(2) -0.0683(2) 0.25548(15) 0.0210(7) Uani 1 1 d . .
H73 H 0.7620 -0.1123 0.2653 0.025 Uiso 1 1 calc R U
C74 C 0.7761(2) -0.0001(2) 0.24939(13) 0.0173(6) Uani 1 1 d . .
C75 C 0.8406(2) 0.0671(2) 0.23697(13) 0.0172(6) Uani 1 1 d . .
C76 C 0.6191(2) -0.05060(19) 0.25311(14) 0.0180(6) Uani 1 1 d . .
H76 H 0.6297 -0.1008 0.2506 0.022 Uiso 1 1 calc R U
C77 C 0.5294(2) -0.0495(2) 0.25680(14) 0.0192(6) Uani 1 1 d . .
C78 C 0.4604(2) -0.1250(2) 0.25169(15) 0.0215(7) Uani 1 1 d . .
H78 H 0.4769 -0.1728 0.2467 0.026 Uiso 1 1 calc R U
C79 C 0.3706(2) -0.1303(2) 0.25383(15) 0.0231(7) Uani 1 1 d . .
C80 C 0.3001(3) -0.2121(2) 0.24913(18) 0.0299(8) Uani 1 1 d . .
H80A H 0.3033 -0.2247 0.2890 0.036 Uiso 1 1 calc R U
H80B H 0.3139 -0.2546 0.2220 0.036 Uiso 1 1 calc R U
C81 C 0.2037(3) -0.2104(3) 0.2251(2) 0.0380(9) Uani 1 1 d . .
H81A H 0.1971 -0.2080 0.1825 0.046 Uiso 1 1 calc R U
H81B H 0.1585 -0.2602 0.2278 0.046 Uiso 1 1 calc R U
C82 C 0.1859(3) -0.1379(3) 0.2609(2) 0.0365(9) Uani 1 1 d . .
H82A H 0.1251 -0.1364 0.2435 0.044 Uiso 1 1 calc R U
H82B H 0.1865 -0.1432 0.3026 0.044 Uiso 1 1 calc R U
C83 C 0.2286(3) 0.0122(3) 0.2742(2) 0.0402(10) Uani 1 1 d . .
H83A H 0.2398 0.0322 0.3181 0.048 Uiso 1 1 calc R U
H83B H 0.1631 -0.0003 0.2580 0.048 Uiso 1 1 calc R U
C84 C 0.2828(3) 0.0776(2) 0.2468(2) 0.0373(9) Uani 1 1 d . .
H84A H 0.2649 0.1266 0.2569 0.045 Uiso 1 1 calc R U
H84B H 0.2692 0.0590 0.2028 0.045 Uiso 1 1 calc R U
C85 C 0.3857(2) 0.0970(2) 0.27144(17) 0.0261(7) Uani 1 1 d . .
H85A H 0.4204 0.1319 0.2487 0.031 Uiso 1 1 calc R U
H85B H 0.4012 0.1263 0.3139 0.031 Uiso 1 1 calc R U
C86 C 0.3450(2) -0.0568(2) 0.26054(14) 0.0211(7) Uani 1 1 d . .
C87 C 0.4123(2) 0.0193(2) 0.26630(15) 0.0201(6) Uani 1 1 d . .
C88 C 0.5039(2) 0.0231(2) 0.26620(14) 0.0192(6) Uani 1 1 d . .
V6 V 1.01927(4) 0.14569(3) -0.08582(2) 0.01587(12) Uani 1 1 d . .
O16 O 1.05527(18) 0.21912(17) -0.02401(14) 0.0368(7) Uani 1 1 d . .
O17 O 1.00653(18) 0.1870(2) -0.14377(14) 0.0389(7) Uani 1 1 d . .
O18 O 0.89180(16) 0.09888(14) -0.08421(12) 0.0257(5) Uani 1 1 d . .
N16 N 1.15616(18) 0.15219(16) -0.09638(12) 0.0165(5) Uani 1 1 d . .
N17 N 1.03046(18) 0.02859(16) -0.08074(12) 0.0160(5) Uani 1 1 d . .
N18 N 0.59593(19) -0.06300(17) -0.06874(13) 0.0199(6) Uani 1 1 d . .
C111 C 1.2137(2) 0.2159(2) -0.10858(15) 0.0211(7) Uani 1 1 d . .
H111 H 1.1944 0.2611 -0.1122 0.025 Uiso 1 1 calc R U
C112 C 1.3036(2) 0.2179(2) -0.11635(16) 0.0231(7) Uani 1 1 d . .
H112 H 1.3423 0.2634 -0.1256 0.028 Uiso 1 1 calc R U
C113 C 1.3330(2) 0.1526(2) -0.11020(15) 0.0217(7) Uani 1 1 d . .
H113 H 1.3922 0.1536 -0.1150 0.026 Uiso 1 1 calc R U
C114 C 1.2734(2) 0.0832(2) -0.09652(14) 0.0176(6) Uani 1 1 d . .
C115 C 1.2967(2) 0.0125(2) -0.08990(14) 0.0203(7) Uani 1 1 d . .
H115 H 1.3549 0.0093 -0.0943 0.024 Uiso 1 1 calc R U
C116 C 1.2342(2) -0.0516(2) -0.07707(15) 0.0211(7) Uani 1 1 d . .
H116 H 1.2509 -0.0975 -0.0717 0.025 Uiso 1 1 calc R U
C117 C 1.1450(2) -0.0493(2) -0.07186(15) 0.0201(6) Uani 1 1 d . .
H117 H 1.1037 -0.0933 -0.0627 0.024 Uiso 1 1 calc R U
C118 C 1.1184(2) 0.0180(2) -0.08022(13) 0.0165(6) Uani 1 1 d . .
C119 C 1.1840(2) 0.08542(19) -0.09081(13) 0.0158(6) Uani 1 1 d . .
C120 C 0.9614(2) -0.03670(18) -0.07945(14) 0.0168(6) Uani 1 1 d . .
H120 H 0.9758 -0.0848 -0.0786 0.020 Uiso 1 1 calc R U
C121 C 0.8704(2) -0.04035(19) -0.07924(14) 0.0175(6) Uani 1 1 d . .
C122 C 0.8071(2) -0.11557(19) -0.07599(15) 0.0193(6) Uani 1 1 d . .
H122 H 0.8280 -0.1607 -0.0764 0.023 Uiso 1 1 calc R U
C123 C 0.7181(2) -0.12436(19) -0.07231(14) 0.0188(6) Uani 1 1 d . .
C124 C 0.6550(2) -0.2050(2) -0.06639(17) 0.0243(7) Uani 1 1 d . .
H12A H 0.6690 -0.2498 -0.0907 0.029 Uiso 1 1 calc R U
H12B H 0.6658 -0.2090 -0.0242 0.029 Uiso 1 1 calc R U
C125 C 0.5551(2) -0.2122(2) -0.08726(17) 0.0266(7) Uani 1 1 d . .
H12C H 0.5158 -0.2604 -0.0779 0.032 Uiso 1 1 calc R U
H12D H 0.5413 -0.2180 -0.1311 0.032 Uiso 1 1 calc R U
C126 C 0.5356(2) -0.1363(2) -0.05541(16) 0.0238(7) Uani 1 1 d . .
H12E H 0.4714 -0.1406 -0.0694 0.029 Uiso 1 1 calc R U
H12F H 0.5465 -0.1319 -0.0117 0.029 Uiso 1 1 calc R U
C127 C 0.5629(2) 0.0080(2) -0.06174(16) 0.0227(7) Uani 1 1 d . .
H12G H 0.5801 0.0373 -0.0193 0.027 Uiso 1 1 calc R U
H12H H 0.4961 -0.0099 -0.0738 0.027 Uiso 1 1 calc R U
C128 C 0.6046(2) 0.0645(2) -0.10093(16) 0.0237(7) Uani 1 1 d . .
H12I H 0.5853 0.0360 -0.1436 0.028 Uiso 1 1 calc R U
H12J H 0.5829 0.1118 -0.0958 0.028 Uiso 1 1 calc R U
C129 C 0.7092(2) 0.0918(2) -0.08236(16) 0.0222(7) Uani 1 1 d . .
H12K H 0.7357 0.1199 -0.1117 0.027 Uiso 1 1 calc R U
H12L H 0.7288 0.1300 -0.0428 0.027 Uiso 1 1 calc R U
C130 C 0.6848(2) -0.05522(19) -0.07316(13) 0.0163(6) Uani 1 1 d . .
C131 C 0.7442(2) 0.01969(18) -0.07903(14) 0.0159(6) Uani 1 1 d . .
C132 C 0.8366(2) 0.02773(19) -0.08044(14) 0.0176(6) Uani 1 1 d . .
V3 V 0.61066(4) 0.35571(3) 0.46066(2) 0.01737(12) Uani 1 1 d . .
O7 O 0.5155(2) 0.28289(18) 0.45750(13) 0.0416(7) Uani 1 1 d . .
O8 O 0.6904(2) 0.3132(2) 0.44878(12) 0.0417(7) Uani 1 1 d . .
O9 O 0.65372(18) 0.40074(14) 0.54647(11) 0.0256(5) Uani 1 1 d . .
N7 N 0.57893(18) 0.35201(16) 0.36576(12) 0.0175(5) Uani 1 1 d . .
N8 N 0.59908(18) 0.47293(16) 0.45591(12) 0.0165(5) Uani 1 1 d . .
N9 N 0.7270(2) 0.55761(17) 0.75133(12) 0.0216(6) Uani 1 1 d . .
C45 C 0.5751(2) 0.2888(2) 0.32226(15) 0.0211(7) Uani 1 1 d . .
H45 H 0.5857 0.2430 0.3333 0.025 Uiso 1 1 calc R U
C46 C 0.5555(2) 0.2891(2) 0.26014(16) 0.0235(7) Uani 1 1 d . .
H46 H 0.5549 0.2444 0.2308 0.028 Uiso 1 1 calc R U
C47 C 0.5374(2) 0.3546(2) 0.24277(15) 0.0212(7) Uani 1 1 d . .
H47 H 0.5236 0.3546 0.2016 0.025 Uiso 1 1 calc R U
C48 C 0.5398(2) 0.42315(19) 0.28788(14) 0.0170(6) Uani 1 1 d . .
C49 C 0.5231(2) 0.4945(2) 0.27529(15) 0.0202(6) Uani 1 1 d . .
H49 H 0.5090 0.4989 0.2351 0.024 Uiso 1 1 calc R U
C50 C 0.5276(2) 0.5576(2) 0.32252(15) 0.0207(7) Uani 1 1 d . .
H50 H 0.5150 0.6039 0.3139 0.025 Uiso 1 1 calc R U
C51 C 0.5509(2) 0.5534(2) 0.38350(15) 0.0205(6) Uani 1 1 d . .
H51 H 0.5535 0.5968 0.4147 0.025 Uiso 1 1 calc R U
C52 C 0.5701(2) 0.4854(2) 0.39764(14) 0.0178(6) Uani 1 1 d . .
C53 C 0.5626(2) 0.41945(19) 0.34935(14) 0.0163(6) Uani 1 1 d . .
C54 C 0.6166(2) 0.53551(19) 0.50368(14) 0.0169(6) Uani 1 1 d . .
H54 H 0.6081 0.5833 0.4951 0.020 Uiso 1 1 calc R U
C55 C 0.6460(2) 0.53745(19) 0.56488(15) 0.0183(6) Uani 1 1 d . .
C56 C 0.6584(2) 0.6104(2) 0.60843(15) 0.0193(6) Uani 1 1 d . .
H56 H 0.6474 0.6545 0.5947 0.023 Uiso 1 1 calc R U
C57 C 0.6857(2) 0.6190(2) 0.66914(15) 0.0193(6) Uani 1 1 d . .
C58 C 0.6978(2) 0.6982(2) 0.71343(15) 0.0244(7) Uani 1 1 d . .
H58A H 0.7228 0.7438 0.6955 0.029 Uiso 1 1 calc R U
H58B H 0.6381 0.7000 0.7214 0.029 Uiso 1 1 calc R U
C59 C 0.7619(3) 0.7065(2) 0.77265(17) 0.0299(8) Uani 1 1 d . .
H59A H 0.8245 0.7148 0.7662 0.036 Uiso 1 1 calc R U
H59B H 0.7618 0.7535 0.8025 0.036 Uiso 1 1 calc R U
C60 C 0.7310(3) 0.6304(2) 0.79609(16) 0.0272(7) Uani 1 1 d . .
H60A H 0.7735 0.6353 0.8335 0.033 Uiso 1 1 calc R U
H60B H 0.6703 0.6246 0.8054 0.033 Uiso 1 1 calc R U
C61 C 0.7315(3) 0.4864(2) 0.77502(16) 0.0292(8) Uani 1 1 d . .
H61A H 0.6699 0.4548 0.7773 0.035 Uiso 1 1 calc R U
H61B H 0.7695 0.5041 0.8159 0.035 Uiso 1 1 calc R U
C62 C 0.7719(3) 0.4335(2) 0.73423(16) 0.0290(8) Uani 1 1 d . .
H62A H 0.7747 0.3863 0.7504 0.035 Uiso 1 1 calc R U
H62B H 0.8342 0.4644 0.7329 0.035 Uiso 1 1 calc R U
C63 C 0.7120(2) 0.4055(2) 0.67040(15) 0.0244(7) Uani 1 1 d . .
H63A H 0.7430 0.3793 0.6428 0.029 Uiso 1 1 calc R U
H63B H 0.6539 0.3656 0.6706 0.029 Uiso 1 1 calc R U
C64 C 0.7024(2) 0.5503(2) 0.69035(14) 0.0184(6) Uani 1 1 d . .
C65 C 0.6930(2) 0.4770(2) 0.64815(15) 0.0197(6) Uani 1 1 d . .
C66 C 0.6641(2) 0.47016(19) 0.58579(14) 0.0185(6) Uani 1 1 d . .
V2 V 0.31432(4) 0.07580(3) 0.58644(2) 0.01954(13) Uani 1 1 d . .
O4 O 0.33209(18) 0.14493(16) 0.64925(12) 0.0313(6) Uani 1 1 d . .
O5 O 0.29205(18) 0.11436(17) 0.52762(12) 0.0302(6) Uani 1 1 d . .
O6 O 0.19448(17) 0.00667(15) 0.58306(13) 0.0301(6) Uani 1 1 d . .
N4 N 0.4567(2) 0.11228(17) 0.58362(12) 0.0219(6) Uani 1 1 d . .
N5 N 0.35436(19) -0.03161(17) 0.58775(12) 0.0193(5) Uani 1 1 d . .
N6 N -0.0718(2) -0.19108(19) 0.60592(15) 0.0290(7) Uani 1 1 d . .
C23 C 0.5027(3) 0.1873(2) 0.58019(16) 0.0275(8) Uani 1 1 d . .
H23 H 0.4727 0.2269 0.5823 0.033 Uiso 1 1 calc R U
C24 C 0.5947(3) 0.2090(2) 0.57351(16) 0.0301(8) Uani 1 1 d . .
H24 H 0.6249 0.2620 0.5709 0.036 Uiso 1 1 calc R U
C25 C 0.6400(3) 0.1519(2) 0.57086(16) 0.0281(8) Uani 1 1 d . .
H25 H 0.7011 0.1659 0.5664 0.034 Uiso 1 1 calc R U
C26 C 0.5942(2) 0.0717(2) 0.57488(14) 0.0213(7) Uani 1 1 d . .
C27 C 0.6324(2) 0.0066(2) 0.57045(15) 0.0243(7) Uani 1 1 d . .
H27 H 0.6938 0.0159 0.5670 0.029 Uiso 1 1 calc R U
C28 C 0.5797(2) -0.0695(2) 0.57127(15) 0.0252(7) Uani 1 1 d . .
H28 H 0.6058 -0.1117 0.5680 0.030 Uiso 1 1 calc R U
C29 C 0.4869(2) -0.0867(2) 0.57684(15) 0.0227(7) Uani 1 1 d . .
H29 H 0.4525 -0.1397 0.5768 0.027 Uiso 1 1 calc R U
C30 C 0.4466(2) -0.0250(2) 0.58235(14) 0.0216(7) Uani 1 1 d . .
C31 C 0.5007(2) 0.0547(2) 0.58075(14) 0.0200(6) Uani 1 1 d . .
C32 C 0.3022(2) -0.1012(2) 0.59625(14) 0.0207(7) Uani 1 1 d . .
H32 H 0.3300 -0.1417 0.5993 0.025 Uiso 1 1 calc R U
C33 C 0.2093(2) -0.1201(2) 0.60107(14) 0.0202(6) Uani 1 1 d . .
C34 C 0.1637(2) -0.1980(2) 0.61070(15) 0.0229(7) Uani 1 1 d . .
H34 H 0.1974 -0.2341 0.6153 0.027 Uiso 1 1 calc R U
C35 C 0.0726(2) -0.2221(2) 0.61353(15) 0.0227(7) Uani 1 1 d . .
C36 C 0.0264(3) -0.3060(2) 0.62388(17) 0.0276(7) Uani 1 1 d . .
H36A H 0.0545 -0.3449 0.6054 0.033 Uiso 1 1 calc R U
H36B H 0.0356 -0.3036 0.6673 0.033 Uiso 1 1 calc R U
C37 C -0.0761(3) -0.3344(2) 0.59650(19) 0.0328(8) Uani 1 1 d . .
H37A H -0.0856 -0.3455 0.5524 0.039 Uiso 1 1 calc R U
H37B H -0.1058 -0.3847 0.6079 0.039 Uiso 1 1 calc R U
C38 C -0.1182(3) -0.2697(2) 0.61905(19) 0.0333(8) Uani 1 1 d . .
H38A H -0.1832 -0.2873 0.5997 0.040 Uiso 1 1 calc R U
H38B H -0.1138 -0.2628 0.6627 0.040 Uiso 1 1 calc R U
C39 C -0.1231(3) -0.1318(3) 0.6082(2) 0.0402(10) Uani 1 1 d . .
H39A H -0.1119 -0.1005 0.6498 0.048 Uiso 1 1 calc R U
H39B H -0.1888 -0.1604 0.5949 0.048 Uiso 1 1 calc R U
C40 C -0.0928(3) -0.0747(3) 0.5674(2) 0.0428(10) Uani 1 1 d . .
H40A H -0.1075 -0.1057 0.5254 0.051 Uiso 1 1 calc R U
H40B H -0.1262 -0.0350 0.5697 0.051 Uiso 1 1 calc R U
C41 C 0.0095(2) -0.0306(2) 0.58578(18) 0.0291(8) Uani 1 1 d . .
H41A H 0.0221 0.0111 0.6230 0.035 Uiso 1 1 calc R U
H41B H 0.0295 -0.0036 0.5541 0.035 Uiso 1 1 calc R U
C42 C 0.0202(2) -0.1669(2) 0.60562(15) 0.0240(7) Uani 1 1 d . .
C43 C 0.0636(2) -0.0892(2) 0.59590(15) 0.0230(7) Uani 1 1 d . .
C44 C 0.1568(2) -0.0654(2) 0.59406(15) 0.0221(7) Uani 1 1 d . .
V5 V 0.95014(4) 0.42660(3) 0.16115(2) 0.01687(12) Uani 1 1 d . .
O13 O 1.04056(17) 0.39496(16) 0.15705(11) 0.0285(5) Uani 1 1 d . .
O14 O 0.86387(18) 0.35336(16) 0.16944(12) 0.0308(6) Uani 1 1 d . .
O15 O 0.98607(18) 0.49386(14) 0.24105(11) 0.0253(5) Uani 1 1 d . .
N13 N 0.90572(18) 0.38927(16) 0.06512(13) 0.0202(6) Uani 1 1 d . .
N14 N 0.93632(18) 0.53368(16) 0.13341(12) 0.0166(5) Uani 1 1 d . .
N15 N 1.0590(2) 0.69852(19) 0.42367(13) 0.0286(7) Uani 1 1 d . .
C89 C 0.8942(2) 0.3141(2) 0.03398(16) 0.0234(7) Uani 1 1 d . .
H89 H 0.8991 0.2744 0.0554 0.028 Uiso 1 1 calc R U
C90 C 0.8751(2) 0.2923(2) -0.02994(17) 0.0275(8) Uani 1 1 d . .
H90 H 0.8684 0.2393 -0.0504 0.033 Uiso 1 1 calc R U
C91 C 0.8663(2) 0.3502(2) -0.06178(17) 0.0259(7) Uani 1 1 d . .
H91 H 0.8547 0.3366 -0.1042 0.031 Uiso 1 1 calc R U
C92 C 0.8747(2) 0.4299(2) -0.03084(15) 0.0212(7) Uani 1 1 d . .
C93 C 0.8682(2) 0.4947(2) -0.05886(15) 0.0221(7) Uani 1 1 d . .
H93 H 0.8545 0.4855 -0.1012 0.027 Uiso 1 1 calc R U
C94 C 0.8819(2) 0.5707(2) -0.02374(16) 0.0225(7) Uani 1 1 d . .
H94 H 0.8765 0.6125 -0.0428 0.027 Uiso 1 1 calc R U
C95 C 0.9038(2) 0.5876(2) 0.04032(15) 0.0205(6) Uani 1 1 d . .
H95 H 0.9132 0.6401 0.0629 0.025 Uiso 1 1 calc R U
C96 C 0.9116(2) 0.5265(2) 0.06983(15) 0.0183(6) Uani 1 1 d . .
C97 C 0.8964(2) 0.4472(2) 0.03387(15) 0.0187(6) Uani 1 1 d . .
C98 C 0.9474(2) 0.60489(19) 0.17044(15) 0.0182(6) Uani 1 1 d . .
H98 H 0.9361 0.6457 0.1522 0.022 Uiso 1 1 calc R U
C99 C 0.9740(2) 0.62516(19) 0.23378(14) 0.0175(6) Uani 1 1 d . .
C100 C 0.9816(2) 0.7050(2) 0.26620(16) 0.0212(7) Uani 1 1 d . .
H100 H 0.9687 0.7419 0.2441 0.025 Uiso 1 1 calc R U
C101 C 1.0069(2) 0.7298(2) 0.32788(15) 0.0211(7) Uani 1 1 d . .
C102 C 1.0092(3) 0.8143(2) 0.36032(17) 0.0270(7) Uani 1 1 d . .
H10A H 1.0288 0.8530 0.3355 0.032 Uiso 1 1 calc R U
H10B H 0.9475 0.8132 0.3658 0.032 Uiso 1 1 calc R U
C103 C 1.0742(3) 0.8415(3) 0.42129(18) 0.0384(9) Uani 1 1 d . .
H10C H 1.1373 0.8530 0.4156 0.046 Uiso 1 1 calc R U
H10D H 1.0677 0.8914 0.4439 0.046 Uiso 1 1 calc R U
C104 C 1.0543(4) 0.7769(3) 0.45674(19) 0.0426(10) Uani 1 1 d . .
H10E H 1.0986 0.7948 0.4953 0.051 Uiso 1 1 calc R U
H10F H 0.9931 0.7692 0.4656 0.051 Uiso 1 1 calc R U
C105 C 1.0664(4) 0.6387(3) 0.45952(19) 0.0533(14) Uani 1 1 d . .
H10G H 1.1086 0.6667 0.4982 0.064 Uiso 1 1 calc R U
H10H H 1.0063 0.6141 0.4681 0.064 Uiso 1 1 calc R U
C106 C 1.0982(5) 0.5750(3) 0.4304(2) 0.0579(15) Uani 1 1 d . .
H10I H 1.0930 0.5341 0.4545 0.069 Uiso 1 1 calc R U
H10J H 1.1631 0.5980 0.4301 0.069 Uiso 1 1 calc R U
C107 C 1.0465(3) 0.5335(2) 0.36593(16) 0.0263(7) Uani 1 1 d . .
H10K H 0.9897 0.4924 0.3667 0.032 Uiso 1 1 calc R U
H10L H 1.0839 0.5060 0.3449 0.032 Uiso 1 1 calc R U
C108 C 1.0302(2) 0.6742(2) 0.36202(15) 0.0224(7) Uani 1 1 d . .
C109 C 1.0241(2) 0.5943(2) 0.33169(15) 0.0212(7) Uani 1 1 d . .
C110 C 0.9942(2) 0.5691(2) 0.26841(15) 0.0195(6) Uani 1 1 d . .
O1W O 0.4701(2) 0.27810(19) 0.73222(16) 0.0466(8) Uani 1 1 d G .
H1WA H 0.4307 0.2362 0.7079 0.070 Uiso 1 1 d G U
H1WB H 0.4428 0.3027 0.7553 0.070 Uiso 1 1 d G U
O3W O 0.7092(2) 0.22025(19) 0.09886(15) 0.0458(8) Uani 1 1 d G .
H3WA H 0.6826 0.1906 0.1209 0.069 Uiso 1 1 d G U
H3WB H 0.7577 0.2565 0.1208 0.069 Uiso 1 1 d G U
O4W O 1.0628(3) 0.24348(19) 0.10094(15) 0.0453(8) Uani 1 1 d G .
H4WA H 1.0583 0.2898 0.1166 0.068 Uiso 1 1 d G U
H4WB H 1.0679 0.2414 0.0641 0.068 Uiso 1 1 d G U
O2W O 0.3409(3) 0.2569(2) 0.48303(19) 0.0541(9) Uani 1 1 d G .
H2WA H 0.3178 0.2109 0.4914 0.081 Uiso 1 1 d G U
H2WB H 0.3941 0.2601 0.4754 0.081 Uiso 1 1 d G U

loop_
_atom_site_aniso_label
_atom_site_aniso_U_11
_atom_site_aniso_U_22
_atom_site_aniso_U_33
_atom_site_aniso_U_23
_atom_site_aniso_U_13
_atom_site_aniso_U_12
V1 0.0195(3) 0.0160(3) 0.0185(3) 0.0048(2) 0.0029(2) 0.0028(2)
O1 0.0262(13) 0.0346(14) 0.0290(13) 0.0133(11) 0.0049(10) 0.0079(11)
O2 0.0323(14) 0.0181(12) 0.0245(12) 0.0060(10) 0.0023(10) 0.0002(10)
O3 0.0364(14) 0.0171(12) 0.0225(12) 0.0051(9) 0.0082(10) 0.0019(10)
N1 0.0164(13) 0.0233(14) 0.0219(14) 0.0070(11) 0.0027(11) 0.0034(11)
N2 0.0193(14) 0.0233(14) 0.0197(14) 0.0081(11) 0.0077(11) 0.0055(11)
N3 0.0272(15) 0.0254(15) 0.0192(14) 0.0029(12) -0.0002(12) 0.0077(12)
C1 0.0219(17) 0.0225(17) 0.0273(18) 0.0032(14) 0.0033(14) 0.0037(14)
C2 0.0245(18) 0.0270(19) 0.0275(18) -0.0016(15) 0.0022(14) 0.0045(15)
C3 0.0212(17) 0.038(2) 0.0195(16) 0.0054(15) 0.0025(13) 0.0063(15)
C4 0.0133(15) 0.0301(18) 0.0218(16) 0.0072(14) 0.0004(12) 0.0044(13)
C5 0.0147(15) 0.038(2) 0.0215(16) 0.0110(15) 0.0018(12) 0.0091(14)
C6 0.0203(17) 0.0316(19) 0.0321(19) 0.0153(15) 0.0050(14) 0.0145(15)
C7 0.0196(16) 0.0279(18) 0.0269(17) 0.0077(14) 0.0071(13) 0.0109(14)
C8 0.0152(15) 0.0261(17) 0.0237(16) 0.0103(14) 0.0063(12) 0.0074(13)
C9 0.0108(14) 0.0266(17) 0.0208(16) 0.0086(13) 0.0033(12) 0.0042(12)
C10 0.0196(16) 0.0159(15) 0.0277(17) 0.0064(13) 0.0068(13) 0.0033(12)
C11 0.0190(16) 0.0192(16) 0.0243(17) 0.0066(13) 0.0061(13) 0.0017(13)
C12 0.0224(17) 0.0174(16) 0.0255(17) 0.0058(13) 0.0036(13) 0.0022(13)
C13 0.0244(17) 0.0202(17) 0.0248(17) 0.0026(14) 0.0002(14) 0.0018(14)
C14 0.062(3) 0.0214(19) 0.029(2) -0.0004(16) -0.0064(19) 0.0083(18)
C15 0.068(3) 0.030(2) 0.033(2) 0.0015(17) 0.007(2) 0.007(2)
C16 0.057(3) 0.039(2) 0.0208(18) 0.0018(16) -0.0004(18) 0.016(2)
C17 0.067(3) 0.035(2) 0.0252(19) 0.0110(17) 0.0009(19) 0.021(2)
C18 0.042(2) 0.032(2) 0.039(2) 0.0151(17) 0.0084(18) 0.0131(18)
C19 0.033(2) 0.0218(17) 0.0286(18) 0.0086(14) 0.0084(15) 0.0057(15)
C20 0.0204(16) 0.0191(16) 0.0238(17) 0.0069(13) 0.0071(13) 0.0023(13)
C21 0.0142(15) 0.0252(17) 0.0208(16) 0.0048(13) 0.0034(12) 0.0026(13)
C22 0.0244(17) 0.0170(16) 0.0217(16) 0.0035(13) 0.0071(13) 0.0020(13)
V4 0.0163(3) 0.0158(3) 0.0200(3) 0.0019(2) 0.0018(2) 0.0054(2)
O10 0.0223(12) 0.0320(14) 0.0252(13) 0.0016(10) 0.0009(10) 0.0096(10)
O11 0.0239(12) 0.0168(12) 0.0355(14) 0.0009(10) 0.0051(10) 0.0055(10)
O12 0.0223(12) 0.0152(11) 0.0307(13) -0.0007(9) 0.0093(10) 0.0052(9)
N10 0.0194(14) 0.0182(13) 0.0173(13) 0.0006(10) 0.0006(10) 0.0050(11)
N11 0.0160(13) 0.0223(14) 0.0144(12) 0.0010(10) 0.0025(10) 0.0060(11)
N12 0.0168(14) 0.0267(16) 0.0344(17) 0.0029(13) 0.0049(12) 0.0054(12)
C67 0.0232(17) 0.0205(17) 0.0257(17) 0.0054(13) 0.0015(13) 0.0046(13)
C68 0.0215(17) 0.0250(18) 0.0267(17) 0.0061(14) 0.0032(14) -0.0007(14)
C69 0.0179(16) 0.0308(19) 0.0208(16) 0.0017(14) 0.0038(13) 0.0023(14)
C70 0.0168(15) 0.0255(17) 0.0137(14) 0.0024(12) -0.0008(12) 0.0060(13)
C71 0.0154(15) 0.0343(19) 0.0190(16) 0.0035(14) 0.0005(12) 0.0108(14)
C72 0.0249(17) 0.0262(18) 0.0203(16) 0.0060(13) 0.0009(13) 0.0144(14)
C73 0.0204(16) 0.0234(17) 0.0188(15) 0.0068(13) 0.0009(12) 0.0068(13)
C74 0.0163(15) 0.0230(16) 0.0116(14) 0.0029(12) 0.0004(11) 0.0066(13)
C75 0.0160(15) 0.0202(16) 0.0122(14) -0.0004(12) -0.0010(11) 0.0051(12)
C76 0.0211(16) 0.0155(15) 0.0167(15) 0.0025(12) 0.0023(12) 0.0062(12)
C77 0.0229(16) 0.0193(16) 0.0143(14) 0.0008(12) 0.0021(12) 0.0075(13)
C78 0.0235(17) 0.0199(16) 0.0217(16) 0.0039(13) 0.0044(13) 0.0084(13)
C79 0.0249(17) 0.0227(17) 0.0198(16) 0.0032(13) 0.0047(13) 0.0052(14)
C80 0.0264(19) 0.0222(18) 0.039(2) 0.0073(15) 0.0100(16) 0.0029(15)
C81 0.030(2) 0.033(2) 0.043(2) 0.0037(18) 0.0097(17) -0.0001(17)
C82 0.0193(18) 0.036(2) 0.052(2) 0.0089(19) 0.0094(17) 0.0052(16)
C83 0.0220(19) 0.038(2) 0.062(3) 0.005(2) 0.0099(18) 0.0157(17)
C84 0.031(2) 0.030(2) 0.048(2) -0.0003(18) 0.0010(18) 0.0140(17)
C85 0.0266(18) 0.0236(17) 0.0289(18) 0.0009(14) 0.0069(14) 0.0116(14)
C86 0.0175(16) 0.0288(18) 0.0152(15) 0.0013(13) 0.0031(12) 0.0067(14)
C87 0.0200(16) 0.0196(16) 0.0189(15) -0.0003(12) 0.0028(12) 0.0069(13)
C88 0.0201(16) 0.0188(16) 0.0175(15) 0.0015(12) 0.0051(12) 0.0050(13)
V6 0.0156(3) 0.0129(3) 0.0206(3) 0.0052(2) 0.0052(2) 0.0053(2)
O16 0.0262(14) 0.0305(14) 0.0455(17) -0.0105(12) 0.0061(12) 0.0088(11)
O17 0.0250(14) 0.0593(19) 0.0488(17) 0.0371(15) 0.0152(12) 0.0197(13)
O18 0.0192(12) 0.0149(11) 0.0488(15) 0.0130(11) 0.0149(11) 0.0068(9)
N16 0.0159(13) 0.0162(13) 0.0166(12) 0.0033(10) 0.0029(10) 0.0044(10)
N17 0.0169(13) 0.0156(13) 0.0169(12) 0.0037(10) 0.0056(10) 0.0061(10)
N18 0.0164(13) 0.0203(14) 0.0234(14) 0.0081(11) 0.0041(11) 0.0042(11)
C111 0.0190(16) 0.0199(16) 0.0237(16) 0.0051(13) 0.0034(13) 0.0054(13)
C112 0.0171(16) 0.0217(17) 0.0261(17) 0.0046(13) 0.0034(13) 0.0003(13)
C113 0.0143(15) 0.0287(18) 0.0201(16) 0.0032(13) 0.0027(12) 0.0056(13)
C114 0.0161(15) 0.0202(16) 0.0120(14) -0.0013(12) -0.0018(11) 0.0043(12)
C115 0.0161(15) 0.0284(18) 0.0181(15) 0.0033(13) 0.0014(12) 0.0122(13)
C116 0.0219(16) 0.0218(16) 0.0206(16) 0.0048(13) -0.0009(13) 0.0115(13)
C117 0.0227(16) 0.0175(16) 0.0201(15) 0.0049(12) 0.0022(13) 0.0073(13)
C118 0.0166(15) 0.0204(16) 0.0120(14) 0.0017(12) 0.0014(11) 0.0073(12)
C119 0.0178(15) 0.0181(15) 0.0113(13) 0.0015(11) 0.0002(11) 0.0079(12)
C120 0.0210(16) 0.0104(14) 0.0200(15) 0.0045(11) 0.0049(12) 0.0056(12)
C121 0.0210(16) 0.0135(15) 0.0175(15) 0.0030(12) 0.0048(12) 0.0047(12)
C122 0.0226(16) 0.0143(15) 0.0219(16) 0.0048(12) 0.0051(13) 0.0067(13)
C123 0.0226(16) 0.0143(15) 0.0179(15) 0.0043(12) 0.0050(12) 0.0023(13)
C124 0.0237(17) 0.0181(16) 0.0305(18) 0.0077(14) 0.0088(14) 0.0026(13)
C125 0.0243(18) 0.0183(17) 0.0317(19) 0.0040(14) 0.0062(14) -0.0012(14)
C126 0.0173(16) 0.0229(17) 0.0295(18) 0.0081(14) 0.0064(13) 0.0018(13)
C127 0.0189(16) 0.0238(17) 0.0290(17) 0.0083(14) 0.0064(13) 0.0103(13)
C128 0.0235(17) 0.0243(17) 0.0270(17) 0.0084(14) 0.0056(14) 0.0116(14)
C129 0.0231(17) 0.0190(16) 0.0292(17) 0.0084(13) 0.0089(14) 0.0103(13)
C130 0.0155(15) 0.0200(15) 0.0108(13) 0.0018(11) 0.0017(11) 0.0033(12)
C131 0.0192(15) 0.0124(14) 0.0161(14) 0.0024(11) 0.0051(12) 0.0044(12)
C132 0.0205(16) 0.0148(15) 0.0170(15) 0.0022(12) 0.0058(12) 0.0046(12)
V3 0.0225(3) 0.0140(3) 0.0163(3) 0.0044(2) 0.0026(2) 0.0069(2)
O7 0.0462(17) 0.0337(15) 0.0312(15) 0.0148(12) -0.0007(13) -0.0094(13)
O8 0.0582(19) 0.060(2) 0.0236(13) 0.0111(13) 0.0095(13) 0.0437(17)
O9 0.0411(15) 0.0150(11) 0.0188(11) 0.0019(9) 0.0006(10) 0.0101(10)
N7 0.0176(13) 0.0186(13) 0.0177(13) 0.0053(10) 0.0027(10) 0.0075(11)
N8 0.0162(13) 0.0160(13) 0.0186(13) 0.0064(10) 0.0052(10) 0.0048(10)
N9 0.0250(15) 0.0220(14) 0.0164(13) 0.0040(11) 0.0037(11) 0.0057(12)
C45 0.0234(17) 0.0181(16) 0.0230(16) 0.0041(13) 0.0033(13) 0.0094(13)
C46 0.0236(17) 0.0230(17) 0.0220(16) -0.0012(13) 0.0014(13) 0.0099(14)
C47 0.0198(16) 0.0255(17) 0.0164(15) 0.0026(13) 0.0015(12) 0.0066(13)
C48 0.0118(14) 0.0188(15) 0.0183(15) 0.0039(12) 0.0009(11) 0.0027(12)
C49 0.0184(16) 0.0223(16) 0.0189(15) 0.0087(13) -0.0001(12) 0.0044(13)
C50 0.0215(16) 0.0180(16) 0.0255(17) 0.0097(13) 0.0031(13) 0.0088(13)
C51 0.0215(16) 0.0184(16) 0.0216(16) 0.0044(13) 0.0045(13) 0.0061(13)
C52 0.0151(15) 0.0199(16) 0.0182(15) 0.0059(12) 0.0035(12) 0.0045(12)
C53 0.0118(14) 0.0199(16) 0.0176(15) 0.0067(12) 0.0028(11) 0.0042(12)
C54 0.0168(15) 0.0136(14) 0.0204(15) 0.0040(12) 0.0039(12) 0.0049(12)
C55 0.0170(15) 0.0175(15) 0.0208(16) 0.0053(12) 0.0051(12) 0.0048(12)
C56 0.0208(16) 0.0164(15) 0.0211(16) 0.0055(12) 0.0041(12) 0.0058(12)
C57 0.0182(15) 0.0185(16) 0.0200(16) 0.0040(12) 0.0060(12) 0.0030(12)
C58 0.0291(18) 0.0206(17) 0.0230(17) 0.0004(13) 0.0092(14) 0.0077(14)
C59 0.036(2) 0.0220(18) 0.0249(18) -0.0001(14) 0.0076(15) 0.0015(15)
C60 0.036(2) 0.0251(18) 0.0175(16) 0.0015(14) 0.0066(14) 0.0056(15)
C61 0.038(2) 0.0299(19) 0.0189(16) 0.0089(14) 0.0011(15) 0.0089(16)
C62 0.034(2) 0.0296(19) 0.0247(18) 0.0106(15) 0.0004(15) 0.0121(16)
C63 0.0301(18) 0.0214(17) 0.0218(16) 0.0080(13) 0.0030(14) 0.0078(14)
C64 0.0126(14) 0.0233(16) 0.0162(15) 0.0047(12) 0.0019(11) 0.0012(12)
C65 0.0191(16) 0.0186(16) 0.0215(16) 0.0065(13) 0.0052(13) 0.0043(13)
C66 0.0207(16) 0.0153(15) 0.0185(15) 0.0027(12) 0.0043(12) 0.0048(12)
V2 0.0261(3) 0.0150(3) 0.0189(3) 0.0049(2) 0.0054(2) 0.0077(2)
O4 0.0348(14) 0.0265(13) 0.0287(13) -0.0015(11) 0.0089(11) 0.0073(11)
O5 0.0290(13) 0.0414(15) 0.0267(13) 0.0167(12) 0.0067(11) 0.0150(12)
O6 0.0263(13) 0.0175(12) 0.0470(16) 0.0114(11) 0.0054(11) 0.0064(10)
N4 0.0263(15) 0.0207(14) 0.0164(13) 0.0004(11) 0.0008(11) 0.0079(12)
N5 0.0226(14) 0.0182(13) 0.0172(13) 0.0028(10) 0.0018(11) 0.0087(11)
N6 0.0259(16) 0.0268(16) 0.0366(17) 0.0083(13) 0.0097(13) 0.0095(13)
C23 0.034(2) 0.0211(17) 0.0234(17) 0.0031(14) -0.0025(14) 0.0070(15)
C24 0.035(2) 0.0202(17) 0.0244(18) 0.0030(14) -0.0030(15) -0.0013(15)
C25 0.0262(18) 0.0283(19) 0.0218(17) 0.0049(14) -0.0014(14) -0.0007(15)
C26 0.0226(17) 0.0253(17) 0.0132(15) 0.0031(13) -0.0009(12) 0.0060(14)
C27 0.0228(17) 0.0310(19) 0.0210(16) 0.0049(14) 0.0052(13) 0.0120(14)
C28 0.0298(18) 0.0310(19) 0.0181(16) 0.0054(14) 0.0040(13) 0.0155(15)
C29 0.0287(18) 0.0225(17) 0.0182(15) 0.0065(13) 0.0057(13) 0.0087(14)
C30 0.0249(17) 0.0259(17) 0.0124(14) 0.0025(12) 0.0021(12) 0.0074(14)
C31 0.0256(17) 0.0203(16) 0.0117(14) -0.0004(12) -0.0008(12) 0.0081(13)
C32 0.0289(18) 0.0160(15) 0.0174(15) 0.0029(12) 0.0000(13) 0.0106(13)
C33 0.0244(17) 0.0180(16) 0.0162(15) 0.0007(12) -0.0006(12) 0.0080(13)
C34 0.0283(18) 0.0194(16) 0.0217(16) 0.0047(13) 0.0021(13) 0.0099(14)
C35 0.0285(18) 0.0211(17) 0.0168(15) 0.0043(13) 0.0028(13) 0.0062(14)
C36 0.0310(19) 0.0255(18) 0.0268(18) 0.0109(14) 0.0045(15) 0.0070(15)
C37 0.030(2) 0.0282(19) 0.039(2) 0.0120(16) 0.0075(16) 0.0048(16)
C38 0.0270(19) 0.034(2) 0.039(2) 0.0118(17) 0.0101(16) 0.0061(16)
C39 0.030(2) 0.034(2) 0.061(3) 0.010(2) 0.0154(19) 0.0138(17)
C40 0.034(2) 0.036(2) 0.063(3) 0.014(2) 0.006(2) 0.0180(19)
C41 0.0254(18) 0.0252(18) 0.035(2) 0.0049(15) 0.0037(15) 0.0083(15)
C42 0.0278(18) 0.0270(18) 0.0144(15) 0.0004(13) 0.0027(13) 0.0080(14)
C43 0.0258(17) 0.0248(17) 0.0183(15) 0.0009(13) 0.0021(13) 0.0114(14)
C44 0.0301(18) 0.0159(15) 0.0180(15) -0.0001(12) 0.0011(13) 0.0081(14)
V5 0.0196(3) 0.0120(3) 0.0196(3) 0.0037(2) 0.0041(2) 0.0057(2)
O13 0.0282(13) 0.0369(15) 0.0229(12) 0.0036(11) 0.0027(10) 0.0174(11)
O14 0.0337(14) 0.0232(13) 0.0303(13) 0.0081(11) 0.0063(11) -0.0003(11)
O15 0.0390(14) 0.0169(12) 0.0207(12) 0.0041(9) 0.0010(10) 0.0125(10)
N13 0.0168(13) 0.0150(13) 0.0258(14) 0.0032(11) 0.0033(11) 0.0016(10)
N14 0.0162(13) 0.0146(13) 0.0201(13) 0.0056(10) 0.0043(10) 0.0051(10)
N15 0.0426(19) 0.0248(16) 0.0192(14) 0.0037(12) 0.0074(13) 0.0120(14)
C89 0.0180(16) 0.0180(16) 0.0307(18) 0.0017(13) 0.0025(13) 0.0036(13)
C90 0.0203(17) 0.0188(17) 0.0348(19) -0.0045(14) 0.0046(14) -0.0001(13)
C91 0.0175(16) 0.0266(18) 0.0265(18) -0.0028(14) 0.0027(13) 0.0024(14)
C92 0.0112(14) 0.0253(17) 0.0246(17) 0.0031(13) 0.0031(12) 0.0039(12)
C93 0.0143(15) 0.0328(19) 0.0181(15) 0.0063(14) 0.0016(12) 0.0061(13)
C94 0.0183(16) 0.0288(18) 0.0259(17) 0.0135(14) 0.0057(13) 0.0109(14)
C95 0.0180(16) 0.0214(16) 0.0250(17) 0.0068(13) 0.0070(13) 0.0084(13)
C96 0.0116(14) 0.0220(16) 0.0203(15) 0.0057(13) 0.0028(12) 0.0034(12)
C97 0.0097(14) 0.0212(16) 0.0240(16) 0.0070(13) 0.0019(12) 0.0025(12)
C98 0.0171(15) 0.0124(14) 0.0250(16) 0.0056(12) 0.0038(12) 0.0041(12)
C99 0.0143(14) 0.0159(15) 0.0196(15) 0.0034(12) 0.0001(12) 0.0025(12)
C100 0.0211(16) 0.0170(16) 0.0266(17) 0.0067(13) 0.0042(13) 0.0070(13)
C101 0.0206(16) 0.0170(16) 0.0243(16) 0.0020(13) 0.0059(13) 0.0047(13)
C102 0.0303(19) 0.0200(17) 0.0307(19) 0.0033(14) 0.0088(15) 0.0082(14)
C103 0.052(3) 0.028(2) 0.031(2) 0.0002(16) 0.0040(18) 0.0128(18)
C104 0.070(3) 0.030(2) 0.027(2) 0.0011(16) 0.005(2) 0.020(2)
C105 0.101(4) 0.039(2) 0.021(2) 0.0084(18) 0.002(2) 0.027(3)
C106 0.106(5) 0.045(3) 0.031(2) 0.010(2) -0.001(3) 0.043(3)
C107 0.0304(19) 0.0270(18) 0.0227(17) 0.0056(14) 0.0043(14) 0.0114(15)
C108 0.0178(16) 0.0258(17) 0.0235(17) 0.0057(14) 0.0067(13) 0.0054(13)
C109 0.0178(16) 0.0256(17) 0.0213(16) 0.0072(13) 0.0045(13) 0.0069(13)
C110 0.0179(15) 0.0175(15) 0.0236(16) 0.0052(13) 0.0062(13) 0.0053(12)
O1W 0.055(2) 0.0297(16) 0.0498(19) -0.0023(13) -0.0059(15) 0.0217(14)
O3W 0.0457(19) 0.0292(16) 0.059(2) 0.0154(14) 0.0017(15) 0.0067(13)
O4W 0.071(2) 0.0360(17) 0.0416(17) 0.0128(14) 0.0192(16) 0.0307(16)
O2W 0.069(2) 0.0448(19) 0.078(2) 0.0379(18) 0.043(2) 0.0350(18)

loop_
_atom_type_symbol
_atom_type_description
_atom_type_scat_dispersion_real
_atom_type_scat_dispersion_imag
_atom_type_scat_source
C C 0.0033 0.0016 'International Tables Vol C Tables 4.2.6.8 and 6.1.1.4'
H H 0.0000 0.0000 'International Tables Vol C Tables 4.2.6.8 and 6.1.1.4'
N N 0.0061 0.0033 'International Tables Vol C Tables 4.2.6.8 and 6.1.1.4'
O O 0.0106 0.0060 'International Tables Vol C Tables 4.2.6.8 and 6.1.1.4'
V V 0.3005 0.5294 'International Tables Vol C Tables 4.2.6.8 and 6.1.1.4'

loop_
_geom_angle_atom_site_label_1
_geom_angle_atom_site_label_2
_geom_angle_atom_site_label_3
_geom_angle
O2 V1 O1 110.24(14)
O2 V1 O3 98.41(12)
O1 V1 O3 102.74(13)
O2 V1 N1 87.78(12)
O1 V1 N1 96.98(12)
O3 V1 N1 155.70(11)
O2 V1 N2 137.16(12)
O1 V1 N2 110.43(12)
O3 V1 N2 85.28(11)
N1 V1 N2 74.53(11)
C22 O3 V1 129.1(2)
C1 N1 C9 119.7(3)
C1 N1 V1 122.3(2)
C9 N1 V1 117.9(2)
C10 N2 C8 118.9(3)
C10 N2 V1 122.1(2)
C8 N2 V1 117.9(2)
C21 N3 C17 121.5(3)
C21 N3 C16 122.2(3)
C17 N3 C16 116.3(3)
N1 C1 C2 122.2(3)
N1 C1 H1 118.9
C2 C1 H1 118.9
C3 C2 C1 119.2(3)
C3 C2 H2 120.4
C1 C2 H2 120.4
C2 C3 C4 120.1(3)
C2 C3 H3 119.9
C4 C3 H3 119.9
C5 C4 C9 118.0(3)
C5 C4 C3 125.0(3)
C9 C4 C3 116.9(3)
C6 C5 C4 120.0(3)
C6 C5 H5 120.0
C4 C5 H5 120.0
C5 C6 C7 121.8(3)
C5 C6 H6 119.1
C7 C6 H6 119.1
C8 C7 C6 119.6(3)
C8 C7 H7 120.2
C6 C7 H7 120.2
C7 C8 N2 128.2(3)
C7 C8 C9 119.1(3)
N2 C8 C9 112.7(3)
N1 C9 C8 116.8(3)
N1 C9 C4 121.8(3)
C8 C9 C4 121.4(3)
N2 C10 C11 126.9(3)
N2 C10 H10 116.6
C11 C10 H10 116.6
C10 C11 C12 118.6(3)
C10 C11 C22 123.3(3)
C12 C11 C22 118.1(3)
C13 C12 C11 122.9(3)
C13 C12 H12 118.5
C11 C12 H12 118.5
C12 C13 C21 118.8(3)
C12 C13 C14 121.2(3)
C21 C13 C14 120.0(3)
C15 C14 C13 111.7(4)
C15 C14 H14A 109.3
C13 C14 H14A 109.3
C15 C14 H14B 109.3
C13 C14 H14B 109.3
H14A C14 H14B 107.9
C14 C15 C16 114.1(4)
C14 C15 H15A 108.7
C16 C15 H15A 108.7
C14 C15 H15B 108.7
C16 C15 H15B 108.7
H15A C15 H15B 107.6
N3 C16 C15 114.6(3)
N3 C16 H16A 108.6
C15 C16 H16A 108.6
N3 C16 H16B 108.6
C15 C16 H16B 108.6
H16A C16 H16B 107.6
N3 C17 C18 113.4(3)
N3 C17 H17A 108.9
C18 C17 H17A 108.9
N3 C17 H17B 108.9
C18 C17 H17B 108.9
H17A C17 H17B 107.7
C17 C18 C19 110.4(3)
C17 C18 H18A 109.6
C19 C18 H18A 109.6
C17 C18 H18B 109.6
C19 C18 H18B 109.6
H18A C18 H18B 108.1
C20 C19 C18 110.4(3)
C20 C19 H19A 109.6
C18 C19 H19A 109.6
C20 C19 H19B 109.6
C18 C19 H19B 109.6
H19A C19 H19B 108.1
C22 C20 C21 119.8(3)
C22 C20 C19 120.2(3)
C21 C20 C19 119.9(3)
N3 C21 C20 120.7(3)
N3 C21 C13 119.4(3)
C20 C21 C13 119.9(3)
O3 C22 C20 119.4(3)
O3 C22 C11 120.2(3)
C20 C22 C11 120.4(3)
O10 V4 O11 109.69(14)
O10 V4 O12 103.27(12)
O11 V4 O12 98.37(12)
O10 V4 N10 97.78(12)
O11 V4 N10 87.65(12)
O12 V4 N10 154.58(11)
O10 V4 N11 109.27(12)
O11 V4 N11 138.85(12)
O12 V4 N11 85.15(10)
N10 V4 N11 74.46(11)
C88 O12 V4 129.4(2)
C67 N10 C75 119.4(3)
C67 N10 V4 122.7(2)
C75 N10 V4 117.9(2)
C76 N11 C74 119.0(3)
C76 N11 V4 122.1(2)
C74 N11 V4 117.9(2)
C86 N12 C82 122.3(3)
C86 N12 C83 120.4(3)
C82 N12 C83 115.9(3)
N10 C67 C68 122.5(3)
N10 C67 H67 118.7
C68 C67 H67 118.7
C69 C68 C67 119.1(3)
C69 C68 H68 120.4
C67 C68 H68 120.4
C68 C69 C70 119.9(3)
C68 C69 H69 120.0
C70 C69 H69 120.0
C75 C70 C71 117.9(3)
C75 C70 C69 117.3(3)
C71 C70 C69 124.7(3)
C72 C71 C70 120.1(3)
C72 C71 H71 119.9
C70 C71 H71 119.9
C71 C72 C73 121.7(3)
C71 C72 H72 119.1
C73 C72 H72 119.1
C74 C73 C72 120.0(3)
C74 C73 H73 120.0
C72 C73 H73 120.0
C73 C74 N11 128.3(3)
C73 C74 C75 118.5(3)
N11 C74 C75 113.1(3)
N10 C75 C70 121.8(3)
N10 C75 C74 116.5(3)
C70 C75 C74 121.7(3)
N11 C76 C77 126.7(3)
N11 C76 H76 116.6
C77 C76 H76 116.6
C76 C77 C78 118.3(3)
C76 C77 C88 123.6(3)
C78 C77 C88 118.1(3)
C79 C78 C77 122.5(3)
C79 C78 H78 118.8
C77 C78 H78 118.8
C78 C79 C86 118.7(3)
C78 C79 C80 120.4(3)
C86 C79 C80 120.9(3)
C79 C80 C81 110.4(3)
C79 C80 H80A 109.6
C81 C80 H80A 109.6
C79 C80 H80B 109.6
C81 C80 H80B 109.6
H80A C80 H80B 108.1
C82 C81 C80 110.6(3)
C82 C81 H81A 109.5
C80 C81 H81A 109.5
C82 C81 H81B 109.5
C80 C81 H81B 109.5
H81A C81 H81B 108.1
N12 C82 C81 111.3(3)
N12 C82 H82A 109.4
C81 C82 H82A 109.4
N12 C82 H82B 109.4
C81 C82 H82B 109.4
H82A C82 H82B 108.0
N12 C83 C84 110.8(3)
N12 C83 H83A 109.5
C84 C83 H83A 109.5
N12 C83 H83B 109.5
C84 C83 H83B 109.5
H83A C83 H83B 108.1
C83 C84 C85 109.8(3)
C83 C84 H84A 109.7
C85 C84 H84A 109.7
C83 C84 H84B 109.7
C85 C84 H84B 109.7
H84A C84 H84B 108.2
C87 C85 C84 110.8(3)
C87 C85 H85A 109.5
C84 C85 H85A 109.5
C87 C85 H85B 109.5
C84 C85 H85B 109.5
H85A C85 H85B 108.1
N12 C86 C87 120.9(3)
N12 C86 C79 119.0(3)
C87 C86 C79 120.0(3)
C88 C87 C86 120.0(3)
C88 C87 C85 119.4(3)
C86 C87 C85 120.6(3)
O12 C88 C87 119.1(3)
O12 C88 C77 120.4(3)
C87 C88 C77 120.5(3)
O17 V6 O16 107.79(17)
O17 V6 O18 98.91(13)
O16 V6 O18 102.23(13)
O17 V6 N17 131.11(14)
O16 V6 N17 118.87(13)
O18 V6 N17 85.35(10)
O17 V6 N16 89.52(12)
O16 V6 N16 93.00(12)
O18 V6 N16 159.29(10)
N17 V6 N16 74.96(10)
C132 O18 V6 137.6(2)
C111 N16 C119 119.3(3)
C111 N16 V6 123.6(2)
C119 N16 V6 117.2(2)
C120 N17 C118 116.9(3)
C120 N17 V6 125.8(2)
C118 N17 V6 117.3(2)
C130 N18 C127 120.9(3)
C130 N18 C126 122.1(3)
C127 N18 C126 115.4(3)
N16 C111 C112 122.3(3)
N16 C111 H111 118.9
C112 C111 H111 118.9
C113 C112 C111 119.4(3)
C113 C112 H112 120.3
C111 C112 H112 120.3
C112 C113 C114 120.1(3)
C112 C113 H113 119.9
C114 C113 H113 119.9
C115 C114 C119 118.5(3)
C115 C114 C113 124.5(3)
C119 C114 C113 116.9(3)
C116 C115 C114 120.1(3)
C116 C115 H115 119.9
C114 C115 H115 119.9
C115 C116 C117 121.1(3)
C115 C116 H116 119.4
C117 C116 H116 119.4
C118 C117 C116 120.4(3)
C118 C117 H117 119.8
C116 C117 H117 119.8
C117 C118 C119 118.5(3)
C117 C118 N17 128.1(3)
C119 C118 N17 113.4(3)
N16 C119 C118 116.7(3)
N16 C119 C114 122.1(3)
C118 C119 C114 121.2(3)
N17 C120 C121 126.8(3)
N17 C120 H120 116.6
C121 C120 H120 116.6
C120 C121 C122 118.4(3)
C120 C121 C132 123.8(3)
C122 C121 C132 117.8(3)
C123 C122 C121 123.0(3)
C123 C122 H122 118.5
C121 C122 H122 118.5
C122 C123 C130 118.8(3)
C122 C123 C124 120.7(3)
C130 C123 C124 120.5(3)
C125 C124 C123 111.0(3)
C125 C124 H12A 109.4
C123 C124 H12A 109.4
C125 C124 H12B 109.4
C123 C124 H12B 109.4
H12A C124 H12B 108.0
C124 C125 C126 109.8(3)
C124 C125 H12C 109.7
C126 C125 H12C 109.7
C124 C125 H12D 109.7
C126 C125 H12D 109.7
H12C C125 H12D 108.2
N18 C126 C125 109.9(3)
N18 C126 H12E 109.7
C125 C126 H12E 109.7
N18 C126 H12F 109.7
C125 C126 H12F 109.7
H12E C126 H12F 108.2
N18 C127 C128 110.2(3)
N18 C127 H12G 109.6
C128 C127 H12G 109.6
N18 C127 H12H 109.6
C128 C127 H12H 109.6
H12G C127 H12H 108.1
C129 C128 C127 109.6(3)
C129 C128 H12I 109.8
C127 C128 H12I 109.8
C129 C128 H12J 109.8
C127 C128 H12J 109.8
H12I C128 H12J 108.2
C131 C129 C128 111.1(3)
C131 C129 H12K 109.4
C128 C129 H12K 109.4
C131 C129 H12L 109.4
C128 C129 H12L 109.4
H12K C129 H12L 108.0
N18 C130 C131 120.6(3)
N18 C130 C123 119.3(3)
C131 C130 C123 120.0(3)
C132 C131 C130 119.8(3)
C132 C131 C129 119.6(3)
C130 C131 C129 120.6(3)
O18 C132 C131 119.0(3)
O18 C132 C121 120.6(3)
C131 C132 C121 120.5(3)
O8 V3 O7 107.81(18)
O8 V3 O9 98.49(13)
O7 V3 O9 102.55(13)
O8 V3 N8 132.63(14)
O7 V3 N8 117.31(14)
O9 V3 N8 85.63(11)
O8 V3 N7 89.41(12)
O7 V3 N7 93.39(13)
O9 V3 N7 158.99(11)
N8 V3 N7 74.83(11)
C66 O9 V3 137.5(2)
C45 N7 C53 118.9(3)
C45 N7 V3 123.6(2)
C53 N7 V3 117.5(2)
C54 N8 C52 117.4(3)
C54 N8 V3 125.2(2)
C52 N8 V3 117.4(2)
C64 N9 C61 120.3(3)
C64 N9 C60 122.2(3)
C61 N9 C60 116.3(3)
N7 C45 C46 122.1(3)
N7 C45 H45 119.0
C46 C45 H45 119.0
C47 C46 C45 120.1(3)
C47 C46 H46 120.0
C45 C46 H46 120.0
C46 C47 C48 119.6(3)
C46 C47 H47 120.2
C48 C47 H47 120.2
C53 C48 C49 118.4(3)
C53 C48 C47 117.0(3)
C49 C48 C47 124.6(3)
C50 C49 C48 119.9(3)
C50 C49 H49 120.1
C48 C49 H49 120.1
C49 C50 C51 121.2(3)
C49 C50 H50 119.4
C51 C50 H50 119.4
C52 C51 C50 120.6(3)
C52 C51 H51 119.7
C50 C51 H51 119.7
C51 C52 C53 118.4(3)
C51 C52 N8 128.0(3)
C53 C52 N8 113.6(3)
N7 C53 C48 122.3(3)
N7 C53 C52 116.2(3)
C48 C53 C52 121.5(3)
N8 C54 C55 127.5(3)
N8 C54 H54 116.3
C55 C54 H54 116.3
C54 C55 C56 117.9(3)
C54 C55 C66 123.5(3)
C56 C55 C66 118.6(3)
C57 C56 C55 123.1(3)
C57 C56 H56 118.4
C55 C56 H56 118.4
C56 C57 C64 118.3(3)
C56 C57 C58 120.8(3)
C64 C57 C58 120.9(3)
C59 C58 C57 111.0(3)
C59 C58 H58A 109.4
C57 C58 H58A 109.4
C59 C58 H58B 109.4
C57 C58 H58B 109.4
H58A C58 H58B 108.0
C60 C59 C58 109.7(3)
C60 C59 H59A 109.7
C58 C59 H59A 109.7
C60 C59 H59B 109.7
C58 C59 H59B 109.7
H59A C59 H59B 108.2
N9 C60 C59 111.3(3)
N9 C60 H60A 109.4
C59 C60 H60A 109.4
N9 C60 H60B 109.4
C59 C60 H60B 109.4
H60A C60 H60B 108.0
N9 C61 C62 110.4(3)
N9 C61 H61A 109.6
C62 C61 H61A 109.6
N9 C61 H61B 109.6
C62 C61 H61B 109.6
H61A C61 H61B 108.1
C61 C62 C63 109.5(3)
C61 C62 H62A 109.8
C63 C62 H62A 109.8
C61 C62 H62B 109.8
C63 C62 H62B 109.8
H62A C62 H62B 108.2
C65 C63 C62 110.9(3)
C65 C63 H63A 109.5
C62 C63 H63A 109.5
C65 C63 H63B 109.5
C62 C63 H63B 109.5
H63A C63 H63B 108.0
N9 C64 C65 121.0(3)
N9 C64 C57 118.7(3)
C65 C64 C57 120.4(3)
C66 C65 C64 119.7(3)
C66 C65 C63 120.0(3)
C64 C65 C63 120.3(3)
O9 C66 C65 119.5(3)
O9 C66 C55 120.5(3)
C65 C66 C55 120.0(3)
O4 V2 O5 109.42(14)
O4 V2 O6 102.19(13)
O5 V2 O6 99.22(13)
O4 V2 N4 91.83(13)
O5 V2 N4 89.95(12)
O6 V2 N4 159.49(11)
O4 V2 N5 120.70(12)
O5 V2 N5 127.71(13)
O6 V2 N5 84.71(11)
N4 V2 N5 75.23(11)
C44 O6 V2 137.5(2)
C23 N4 C31 118.7(3)
C23 N4 V2 122.8(2)
C31 N4 V2 118.2(2)
C32 N5 C30 118.2(3)
C32 N5 V2 125.5(2)
C30 N5 V2 116.2(2)
C42 N6 C39 120.3(3)
C42 N6 C38 122.0(3)
C39 N6 C38 116.0(3)
N4 C23 C24 122.4(3)
N4 C23 H23 118.8
C24 C23 H23 118.8
C25 C24 C23 119.5(3)
C25 C24 H24 120.2
C23 C24 H24 120.2
C24 C25 C26 120.1(3)
C24 C25 H25 120.0
C26 C25 H25 120.0
C25 C26 C27 125.3(3)
C25 C26 C31 116.7(3)
C27 C26 C31 118.0(3)
C28 C27 C26 120.0(3)
C28 C27 H27 120.0
C26 C27 H27 120.0
C27 C28 C29 122.2(3)
C27 C28 H28 118.9
C29 C28 H28 118.9
C30 C29 C28 120.1(3)
C30 C29 H29 120.0
C28 C29 H29 120.0
C29 C30 N5 127.5(3)
C29 C30 C31 118.3(3)
N5 C30 C31 114.2(3)
N4 C31 C26 122.6(3)
N4 C31 C30 115.9(3)
C26 C31 C30 121.5(3)
N5 C32 C33 126.6(3)
N5 C32 H32 116.7
C33 C32 H32 116.7
C32 C33 C34 119.2(3)
C32 C33 C44 122.6(3)
C34 C33 C44 118.1(3)
C35 C34 C33 122.6(3)
C35 C34 H34 118.7
C33 C34 H34 118.7
C34 C35 C42 118.7(3)
C34 C35 C36 121.0(3)
C42 C35 C36 120.3(3)
C37 C36 C35 110.7(3)
C37 C36 H36A 109.5
C35 C36 H36A 109.5
C37 C36 H36B 109.5
C35 C36 H36B 109.5
H36A C36 H36B 108.1
C38 C37 C36 109.9(3)
C38 C37 H37A 109.7
C36 C37 H37A 109.7
C38 C37 H37B 109.7
C36 C37 H37B 109.7
H37A C37 H37B 108.2
N6 C38 C37 111.6(3)
N6 C38 H38A 109.3
C37 C38 H38A 109.3
N6 C38 H38B 109.3
C37 C38 H38B 109.3
H38A C38 H38B 108.0
N6 C39 C40 109.9(3)
N6 C39 H39A 109.7
C40 C39 H39A 109.7
N6 C39 H39B 109.7
C40 C39 H39B 109.7
H39A C39 H39B 108.2
C41 C40 C39 111.1(4)
C41 C40 H40A 109.4
C39 C40 H40A 109.4
C41 C40 H40B 109.4
C39 C40 H40B 109.4
H40A C40 H40B 108.0
C40 C41 C43 111.2(3)
C40 C41 H41A 109.4
C43 C41 H41A 109.4
C40 C41 H41B 109.4
C43 C41 H41B 109.4
H41A C41 H41B 108.0
N6 C42 C43 120.5(3)
N6 C42 C35 119.5(3)
C43 C42 C35 120.0(3)
C44 C43 C42 120.4(3)
C44 C43 C41 118.5(3)
C42 C43 C41 121.1(3)
O6 C44 C43 118.8(3)
O6 C44 C33 120.9(3)
C43 C44 C33 120.2(3)
O14 V5 O13 110.25(14)
O14 V5 O15 100.33(13)
O13 V5 O15 100.85(12)
O14 V5 N13 90.60(12)
O13 V5 N13 90.46(12)
O15 V5 N13 160.32(11)
O14 V5 N14 124.00(12)
O13 V5 N14 123.47(12)
O15 V5 N14 85.02(10)
N13 V5 N14 75.31(11)
C110 O15 V5 138.6(2)
C89 N13 C97 118.9(3)
C89 N13 V5 122.9(2)
C97 N13 V5 118.0(2)
C98 N14 C96 118.0(3)
C98 N14 V5 125.6(2)
C96 N14 V5 116.3(2)
C108 N15 C105 120.0(3)
C108 N15 C104 120.6(3)
C105 N15 C104 116.5(3)
N13 C89 C90 122.6(3)
N13 C89 H89 118.7
C90 C89 H89 118.7
C91 C90 C89 119.0(3)
C91 C90 H90 120.5
C89 C90 H90 120.5
C90 C91 C92 120.5(3)
C90 C91 H91 119.7
C92 C91 H91 119.7
C91 C92 C93 125.4(3)
C91 C92 C97 116.7(3)
C93 C92 C97 117.8(3)
C94 C93 C92 120.0(3)
C94 C93 H93 120.0
C92 C93 H93 120.0
C93 C94 C95 122.0(3)
C93 C94 H94 119.0
C95 C94 H94 119.0
C96 C95 C94 120.3(3)
C96 C95 H95 119.9
C94 C95 H95 119.9
C95 C96 N14 127.5(3)
C95 C96 C97 118.3(3)
N14 C96 C97 114.2(3)
N13 C97 C96 116.0(3)
N13 C97 C92 122.3(3)
C96 C97 C92 121.7(3)
N14 C98 C99 127.0(3)
N14 C98 H98 116.5
C99 C98 H98 116.5
C98 C99 C100 119.1(3)
C98 C99 C110 123.1(3)
C100 C99 C110 117.9(3)
C101 C100 C99 123.0(3)
C101 C100 H100 118.5
C99 C100 H100 118.5
C100 C101 C108 118.7(3)
C100 C101 C102 120.7(3)
C108 C101 C102 120.5(3)
C103 C102 C101 110.7(3)
C103 C102 H10A 109.5
C101 C102 H10A 109.5
C103 C102 H10B 109.5
C101 C102 H10B 109.5
H10A C102 H10B 108.1
C104 C103 C102 110.6(4)
C104 C103 H10C 109.5
C102 C103 H10C 109.5
C104 C103 H10D 109.5
C102 C103 H10D 109.5
H10C C103 H10D 108.1
N15 C104 C103 112.2(3)
N15 C104 H10E 109.2
C103 C104 H10E 109.2
N15 C104 H10F 109.2
C103 C104 H10F 109.2
H10E C104 H10F 107.9
C106 C105 N15 114.0(4)
C106 C105 H10G 108.8
N15 C105 H10G 108.8
C106 C105 H10H 108.8
N15 C105 H10H 108.8
H10G C105 H10H 107.7
C105 C106 C107 114.6(4)
C105 C106 H10I 108.6
C107 C106 H10I 108.6
C105 C106 H10J 108.6
C107 C106 H10J 108.6
H10I C106 H10J 107.6
C106 C107 C109 111.2(3)
C106 C107 H10K 109.4
C109 C107 H10K 109.4
C106 C107 H10L 109.4
C109 C107 H10L 109.4
H10K C107 H10L 108.0
N15 C108 C109 119.9(3)
N15 C108 C101 119.9(3)
C109 C108 C101 120.2(3)
C110 C109 C108 119.9(3)
C110 C109 C107 118.1(3)
C108 C109 C107 121.9(3)
O15 C110 C109 119.2(3)
O15 C110 C99 120.6(3)
C109 C110 C99 120.2(3)
H1WA O1W H1WB 109.5
H3WA O3W H3WB 109.3
H4WA O4W H4WB 109.5
H2WA O2W H2WB 109.3

loop_
_geom_bond_atom_site_label_1
_geom_bond_atom_site_label_2
_geom_bond_distance
V1 O2 1.625(2)
V1 O1 1.626(3)
V1 O3 1.911(2)
V1 N1 2.125(3)
V1 N2 2.132(3)
O3 C22 1.327(4)
N1 C1 1.328(5)
N1 C9 1.362(4)
N2 C10 1.327(4)
N2 C8 1.413(4)
N3 C21 1.356(4)
N3 C17 1.457(5)
N3 C16 1.460(5)
C1 C2 1.400(5)
C1 H1 0.9300
C2 C3 1.370(5)
C2 H2 0.9300
C3 C4 1.419(5)
C3 H3 0.9300
C4 C5 1.412(5)
C4 C9 1.416(5)
C5 C6 1.374(5)
C5 H5 0.9300
C6 C7 1.411(5)
C6 H6 0.9300
C7 C8 1.379(5)
C7 H7 0.9300
C8 C9 1.415(5)
C10 C11 1.402(5)
C10 H10 0.9300
C11 C12 1.412(5)
C11 C22 1.425(5)
C12 C13 1.359(5)
C12 H12 0.9300
C13 C21 1.440(5)
C13 C14 1.506(5)
C14 C15 1.464(6)
C14 H14A 0.9700
C14 H14B 0.9700
C15 C16 1.466(6)
C15 H15A 0.9700
C15 H15B 0.9700
C16 H16A 0.9700
C16 H16B 0.9700
C17 C18 1.490(6)
C17 H17A 0.9700
C17 H17B 0.9700
C18 C19 1.512(5)
C18 H18A 0.9700
C18 H18B 0.9700
C19 C20 1.504(5)
C19 H19A 0.9700
C19 H19B 0.9700
C20 C22 1.395(5)
C20 C21 1.413(5)
V4 O10 1.627(3)
V4 O11 1.628(2)
V4 O12 1.912(2)
V4 N10 2.131(3)
V4 N11 2.133(3)
O12 C88 1.331(4)
N10 C67 1.322(4)
N10 C75 1.366(4)
N11 C76 1.319(4)
N11 C74 1.410(4)
N12 C86 1.359(4)
N12 C82 1.457(5)
N12 C83 1.460(5)
C67 C68 1.407(5)
C67 H67 0.9300
C68 C69 1.365(5)
C68 H68 0.9300
C69 C70 1.419(5)
C69 H69 0.9300
C70 C75 1.411(4)
C70 C71 1.413(5)
C71 C72 1.368(5)
C71 H71 0.9300
C72 C73 1.404(5)
C72 H72 0.9300
C73 C74 1.384(5)
C73 H73 0.9300
C74 C75 1.414(5)
C76 C77 1.400(5)
C76 H76 0.9300
C77 C78 1.420(5)
C77 C88 1.421(5)
C78 C79 1.368(5)
C78 H78 0.9300
C79 C86 1.435(5)
C79 C80 1.512(5)
C80 C81 1.515(6)
C80 H80A 0.9700
C80 H80B 0.9700
C81 C82 1.495(6)
C81 H81A 0.9700
C81 H81B 0.9700
C82 H82A 0.9700
C82 H82B 0.9700
C83 C84 1.506(6)
C83 H83A 0.9700
C83 H83B 0.9700
C84 C85 1.520(5)
C84 H84A 0.9700
C84 H84B 0.9700
C85 C87 1.514(5)
C85 H85A 0.9700
C85 H85B 0.9700
C86 C87 1.411(5)
C87 C88 1.393(5)
V6 O17 1.626(3)
V6 O16 1.634(3)
V6 O18 1.913(2)
V6 N17 2.123(3)
V6 N16 2.129(3)
O18 C132 1.323(4)
N16 C111 1.318(4)
N16 C119 1.370(4)
N17 C120 1.335(4)
N17 C118 1.415(4)
N18 C130 1.357(4)
N18 C127 1.458(4)
N18 C126 1.468(4)
C111 C112 1.412(5)
C111 H111 0.9300
C112 C113 1.360(5)
C112 H112 0.9300
C113 C114 1.419(5)
C113 H113 0.9300
C114 C115 1.405(5)
C114 C119 1.411(4)
C115 C116 1.366(5)
C115 H115 0.9300
C116 C117 1.405(5)
C116 H116 0.9300
C117 C118 1.383(4)
C117 H117 0.9300
C118 C119 1.407(4)
C120 C121 1.385(4)
C120 H120 0.9300
C121 C122 1.424(4)
C121 C132 1.428(4)
C122 C123 1.351(5)
C122 H122 0.9300
C123 C130 1.440(4)
C123 C124 1.515(4)
C124 C125 1.504(5)
C124 H12A 0.9700
C124 H12B 0.9700
C125 C126 1.522(5)
C125 H12C 0.9700
C125 H12D 0.9700
C126 H12E 0.9700
C126 H12F 0.9700
C127 C128 1.521(5)
C127 H12G 0.9700
C127 H12H 0.9700
C128 C129 1.516(5)
C128 H12I 0.9700
C128 H12J 0.9700
C129 C131 1.512(4)
C129 H12K 0.9700
C129 H12L 0.9700
C130 C131 1.415(4)
C131 C132 1.394(4)
V3 O8 1.632(3)
V3 O7 1.634(3)
V3 O9 1.913(2)
V3 N8 2.125(3)
V3 N7 2.129(3)
O9 C66 1.328(4)
N7 C45 1.327(4)
N7 C53 1.373(4)
N8 C54 1.334(4)
N8 C52 1.411(4)
N9 C64 1.358(4)
N9 C61 1.457(5)
N9 C60 1.463(4)
C45 C46 1.403(5)
C45 H45 0.9300
C46 C47 1.361(5)
C46 H46 0.9300
C47 C48 1.420(5)
C47 H47 0.9300
C48 C53 1.410(4)
C48 C49 1.410(5)
C49 C50 1.375(5)
C49 H49 0.9300
C50 C51 1.402(5)
C50 H50 0.9300
C51 C52 1.380(5)
C51 H51 0.9300
C52 C53 1.411(5)
C54 C55 1.392(4)
C54 H54 0.9300
C55 C56 1.416(5)
C55 C66 1.425(4)
C56 C57 1.353(5)
C56 H56 0.9300
C57 C64 1.442(5)
C57 C58 1.508(5)
C58 C59 1.508(5)
C58 H58A 0.9700
C58 H58B 0.9700
C59 C60 1.501(5)
C59 H59A 0.9700
C59 H59B 0.9700
C60 H60A 0.9700
C60 H60B 0.9700
C61 C62 1.512(5)
C61 H61A 0.9700
C61 H61B 0.9700
C62 C63 1.518(5)
C62 H62A 0.9700
C62 H62B 0.9700
C63 C65 1.512(4)
C63 H63A 0.9700
C63 H63B 0.9700
C64 C65 1.417(5)
C65 C66 1.398(5)
V2 O4 1.633(3)
V2 O5 1.637(2)
V2 O6 1.886(3)
V2 N4 2.119(3)
V2 N5 2.136(3)
O6 C44 1.318(4)
N4 C23 1.329(5)
N4 C31 1.358(4)
N5 C32 1.323(4)
N5 C30 1.417(4)
N6 C42 1.362(5)
N6 C39 1.465(5)
N6 C38 1.467(5)
C23 C24 1.400(6)
C23 H23 0.9300
C24 C25 1.364(6)
C24 H24 0.9300
C25 C26 1.410(5)
C25 H25 0.9300
C26 C27 1.414(5)
C26 C31 1.417(5)
C27 C28 1.358(5)
C27 H27 0.9300
C28 C29 1.405(5)
C28 H28 0.9300
C29 C30 1.382(5)
C29 H29 0.9300
C30 C31 1.420(5)
C32 C33 1.400(5)
C32 H32 0.9300
C33 C34 1.420(5)
C33 C44 1.427(5)
C34 C35 1.363(5)
C34 H34 0.9300
C35 C42 1.437(5)
C35 C36 1.518(5)
C36 C37 1.512(5)
C36 H36A 0.9700
C36 H36B 0.9700
C37 C38 1.504(6)
C37 H37A 0.9700
C37 H37B 0.9700
C38 H38A 0.9700
C38 H38B 0.9700
C39 C40 1.509(6)
C39 H39A 0.9700
C39 H39B 0.9700
C40 C41 1.505(6)
C40 H40A 0.9700
C40 H40B 0.9700
C41 C43 1.515(5)
C41 H41A 0.9700
C41 H41B 0.9700
C42 C43 1.409(5)
C43 C44 1.388(5)
V5 O14 1.629(3)
V5 O13 1.642(2)
V5 O15 1.892(3)
V5 N13 2.117(3)
V5 N14 2.133(3)
O15 C110 1.315(4)
N13 C89 1.327(4)
N13 C97 1.363(4)
N14 C98 1.325(4)
N14 C96 1.415(4)
N15 C108 1.359(5)
N15 C105 1.455(5)
N15 C104 1.467(5)
C89 C90 1.402(5)
C89 H89 0.9300
C90 C91 1.369(5)
C90 H90 0.9300
C91 C92 1.407(5)
C91 H91 0.9300
C92 C93 1.415(5)
C92 C97 1.420(5)
C93 C94 1.366(5)
C93 H93 0.9300
C94 C95 1.405(5)
C94 H94 0.9300
C95 C96 1.381(5)
C95 H95 0.9300
C96 C97 1.417(5)
C98 C99 1.392(5)
C98 H98 0.9300
C99 C100 1.423(5)
C99 C110 1.431(4)
C100 C101 1.357(5)
C100 H100 0.9300
C101 C108 1.435(5)
C101 C102 1.518(5)
C102 C103 1.499(5)
C102 H10A 0.9700
C102 H10B 0.9700
C103 C104 1.492(6)
C103 H10C 0.9700
C103 H10D 0.9700
C104 H10E 0.9700
C104 H10F 0.9700
C105 C106 1.432(7)
C105 H10G 0.9700
C105 H10H 0.9700
C106 C107 1.507(6)
C106 H10I 0.9700
C106 H10J 0.9700
C107 C109 1.509(5)
C107 H10K 0.9700
C107 H10L 0.9700
C108 C109 1.414(5)
C109 C110 1.396(5)
O1W H1WA 0.8494
O1W H1WB 0.8500
O3W H3WA 0.8501
O3W H3WB 0.8503
O4W H4WA 0.8504
O4W H4WB 0.8500
O2W H2WA 0.8508
O2W H2WB 0.8505

loop_
_geom_torsion_atom_site_label_1
_geom_torsion_atom_site_label_2
_geom_torsion_atom_site_label_3
_geom_torsion_atom_site_label_4
_geom_torsion
C9 N1 C1 C2 1.1(5)
V1 N1 C1 C2 -176.5(3)
N1 C1 C2 C3 -0.6(5)
C1 C2 C3 C4 -0.9(5)
C2 C3 C4 C5 179.1(3)
C2 C3 C4 C9 1.8(5)
C9 C4 C5 C6 -1.4(5)
C3 C4 C5 C6 -178.6(3)
C4 C5 C6 C7 -0.4(5)
C5 C6 C7 C8 2.5(5)
C6 C7 C8 N2 175.6(3)
C6 C7 C8 C9 -2.8(5)
C10 N2 C8 C7 -11.6(5)
V1 N2 C8 C7 -179.8(3)
C10 N2 C8 C9 167.0(3)
V1 N2 C8 C9 -1.3(3)
C1 N1 C9 C8 -179.9(3)
V1 N1 C9 C8 -2.2(4)
C1 N1 C9 C4 -0.1(5)
V1 N1 C9 C4 177.6(2)
C7 C8 C9 N1 -179.1(3)
N2 C8 C9 N1 2.2(4)
C7 C8 C9 C4 1.1(5)
N2 C8 C9 C4 -177.6(3)
C5 C4 C9 N1 -178.8(3)
C3 C4 C9 N1 -1.3(5)
C5 C4 C9 C8 1.0(5)
C3 C4 C9 C8 178.4(3)
C8 N2 C10 C11 -178.4(3)
V1 N2 C10 C11 -10.7(5)
N2 C10 C11 C12 174.9(3)
N2 C10 C11 C22 -5.2(5)
C10 C11 C12 C13 -177.6(3)
C22 C11 C12 C13 2.5(5)
C11 C12 C13 C21 -0.2(5)
C11 C12 C13 C14 178.9(4)
C12 C13 C14 C15 155.6(4)
C21 C13 C14 C15 -25.3(6)
C13 C14 C15 C16 47.4(6)
C21 N3 C16 C15 19.0(6)
C17 N3 C16 C15 -161.7(4)
C14 C15 C16 N3 -45.3(6)
C21 N3 C17 C18 23.6(6)
C16 N3 C17 C18 -155.7(4)
N3 C17 C18 C19 -51.6(5)
C17 C18 C19 C20 52.4(4)
C18 C19 C20 C22 151.9(3)
C18 C19 C20 C21 -27.2(5)
C17 N3 C21 C20 3.9(5)
C16 N3 C21 C20 -176.8(3)
C17 N3 C21 C13 -175.6(4)
C16 N3 C21 C13 3.7(5)
C22 C20 C21 N3 179.4(3)
C19 C20 C21 N3 -1.5(5)
C22 C20 C21 C13 -1.1(5)
C19 C20 C21 C13 178.0(3)
C12 C13 C21 N3 178.9(3)
C14 C13 C21 N3 -0.2(5)
C12 C13 C21 C20 -0.6(5)
C14 C13 C21 C20 -179.7(4)
V1 O3 C22 C20 -143.8(3)
V1 O3 C22 C11 38.5(5)
C21 C20 C22 O3 -174.2(3)
C19 C20 C22 O3 6.8(5)
C21 C20 C22 C11 3.5(5)
C19 C20 C22 C11 -175.6(3)
C10 C11 C22 O3 -6.5(5)
C12 C11 C22 O3 173.5(3)
C10 C11 C22 C20 175.9(3)
C12 C11 C22 C20 -4.1(5)
C75 N10 C67 C68 1.5(5)
V4 N10 C67 C68 -177.6(3)
N10 C67 C68 C69 -0.8(5)
C67 C68 C69 C70 -0.6(5)
C68 C69 C70 C75 1.2(5)
C68 C69 C70 C71 178.8(3)
C75 C70 C71 C72 -2.0(5)
C69 C70 C71 C72 -179.5(3)
C70 C71 C72 C73 0.2(5)
C71 C72 C73 C74 2.2(5)
C72 C73 C74 N11 176.1(3)
C72 C73 C74 C75 -2.6(5)
C76 N11 C74 C73 -11.0(5)
V4 N11 C74 C73 -179.9(3)
C76 N11 C74 C75 167.8(3)
V4 N11 C74 C75 -1.1(3)
C67 N10 C75 C70 -0.8(5)
V4 N10 C75 C70 178.3(2)
C67 N10 C75 C74 179.4(3)
V4 N10 C75 C74 -1.5(4)
C71 C70 C75 N10 -178.3(3)
C69 C70 C75 N10 -0.6(4)
C71 C70 C75 C74 1.6(4)
C69 C70 C75 C74 179.3(3)
C73 C74 C75 N10 -179.4(3)
N11 C74 C75 N10 1.7(4)
C73 C74 C75 C70 0.7(4)
N11 C74 C75 C70 -178.2(3)
C74 N11 C76 C77 179.4(3)
V4 N11 C76 C77 -12.1(4)
N11 C76 C77 C78 175.2(3)
N11 C76 C77 C88 -5.6(5)
C76 C77 C78 C79 -179.0(3)
C88 C77 C78 C79 1.8(5)
C77 C78 C79 C86 1.0(5)
C77 C78 C79 C80 -179.1(3)
C78 C79 C80 C81 -155.1(3)
C86 C79 C80 C81 24.8(5)
C79 C80 C81 C82 -51.0(4)
C86 N12 C82 C81 -34.5(5)
C83 N12 C82 C81 158.9(4)
C80 C81 C82 N12 56.2(5)
C86 N12 C83 C84 38.0(5)
C82 N12 C83 C84 -155.1(4)
N12 C83 C84 C85 -58.5(5)
C83 C84 C85 C87 49.4(4)
C82 N12 C86 C87 -173.7(3)
C83 N12 C86 C87 -7.7(5)
C82 N12 C86 C79 7.0(5)
C83 N12 C86 C79 173.0(3)
C78 C79 C86 N12 177.8(3)
C80 C79 C86 N12 -2.2(5)
C78 C79 C86 C87 -1.5(5)
C80 C79 C86 C87 178.5(3)
N12 C86 C87 C88 179.9(3)
C79 C86 C87 C88 -0.8(5)
N12 C86 C87 C85 -1.2(5)
C79 C86 C87 C85 178.1(3)
C84 C85 C87 C88 158.2(3)
C84 C85 C87 C86 -20.7(5)
V4 O12 C88 C87 -144.9(3)
V4 O12 C88 C77 35.5(4)
C86 C87 C88 O12 -175.9(3)
C85 C87 C88 O12 5.2(5)
C86 C87 C88 C77 3.7(5)
C85 C87 C88 C77 -175.2(3)
C76 C77 C88 O12 -3.7(5)
C78 C77 C88 O12 175.4(3)
C76 C77 C88 C87 176.7(3)
C78 C77 C88 C87 -4.2(5)
C119 N16 C111 C112 0.2(5)
V6 N16 C111 C112 -178.9(2)
N16 C111 C112 C113 -1.0(5)
C111 C112 C113 C114 0.4(5)
C112 C113 C114 C115 179.3(3)
C112 C113 C114 C119 0.9(5)
C119 C114 C115 C116 -1.2(5)
C113 C114 C115 C116 -179.6(3)
C114 C115 C116 C117 1.7(5)
C115 C116 C117 C118 0.6(5)
C116 C117 C118 C119 -3.3(5)
C116 C117 C118 N17 175.4(3)
C120 N17 C118 C117 -7.8(5)
V6 N17 C118 C117 173.8(3)
C120 N17 C118 C119 171.0(3)
V6 N17 C118 C119 -7.4(3)
C111 N16 C119 C118 -177.5(3)
V6 N16 C119 C118 1.6(3)
C111 N16 C119 C114 1.3(4)
V6 N16 C119 C114 -179.6(2)
C117 C118 C119 N16 -177.4(3)
N17 C118 C119 N16 3.7(4)
C117 C118 C119 C114 3.8(4)
N17 C118 C119 C114 -175.1(3)
C115 C114 C119 N16 179.7(3)
C113 C114 C119 N16 -1.8(4)
C115 C114 C119 C118 -1.6(4)
C113 C114 C119 C118 176.9(3)
C118 N17 C120 C121 179.6(3)
V6 N17 C120 C121 -2.2(5)
N17 C120 C121 C122 -178.2(3)
N17 C120 C121 C132 0.0(5)
C120 C121 C122 C123 176.4(3)
C132 C121 C122 C123 -1.9(5)
C121 C122 C123 C130 1.5(5)
C121 C122 C123 C124 -177.5(3)
C122 C123 C124 C125 -157.8(3)
C130 C123 C124 C125 23.2(4)
C123 C124 C125 C126 -51.5(4)
C130 N18 C126 C125 -37.2(4)
C127 N18 C126 C125 157.6(3)
C124 C125 C126 N18 58.5(4)
C130 N18 C127 C128 38.9(4)
C126 N18 C127 C128 -155.7(3)
N18 C127 C128 C129 -58.8(4)
C127 C128 C129 C131 49.3(4)
C127 N18 C130 C131 -8.2(4)
C126 N18 C130 C131 -172.7(3)
C127 N18 C130 C123 172.3(3)
C126 N18 C130 C123 7.8(4)
C122 C123 C130 N18 -179.2(3)
C124 C123 C130 N18 -0.2(4)
C122 C123 C130 C131 1.3(5)
C124 C123 C130 C131 -179.7(3)
N18 C130 C131 C132 176.8(3)
C123 C130 C131 C132 -3.7(4)
N18 C130 C131 C129 -1.8(4)
C123 C130 C131 C129 177.7(3)
C128 C129 C131 C132 161.3(3)
C128 C129 C131 C130 -20.1(4)
V6 O18 C132 C131 178.2(2)
V6 O18 C132 C121 -3.2(5)
C130 C131 C132 O18 -178.1(3)
C129 C131 C132 O18 0.5(4)
C130 C131 C132 C121 3.3(5)
C129 C131 C132 C121 -178.1(3)
C120 C121 C132 O18 2.6(5)
C122 C121 C132 O18 -179.2(3)
C120 C121 C132 C131 -178.8(3)
C122 C121 C132 C131 -0.6(4)
C53 N7 C45 C46 0.5(5)
V3 N7 C45 C46 -178.9(2)
N7 C45 C46 C47 -1.7(5)
C45 C46 C47 C48 0.9(5)
C46 C47 C48 C53 0.9(5)
C46 C47 C48 C49 179.4(3)
C53 C48 C49 C50 -1.2(5)
C47 C48 C49 C50 -179.6(3)
C48 C49 C50 C51 1.6(5)
C49 C50 C51 C52 0.0(5)
C50 C51 C52 C53 -2.1(5)
C50 C51 C52 N8 176.5(3)
C54 N8 C52 C51 -4.9(5)
V3 N8 C52 C51 174.7(3)
C54 N8 C52 C53 173.7(3)
V3 N8 C52 C53 -6.7(3)
C45 N7 C53 C48 1.5(5)
V3 N7 C53 C48 -179.1(2)
C45 N7 C53 C52 -178.4(3)
V3 N7 C53 C52 1.0(4)
C49 C48 C53 N7 179.3(3)
C47 C48 C53 N7 -2.2(4)
C49 C48 C53 C52 -0.9(5)
C47 C48 C53 C52 177.7(3)
C51 C52 C53 N7 -177.6(3)
N8 C52 C53 N7 3.6(4)
C51 C52 C53 C48 2.5(5)
N8 C52 C53 C48 -176.2(3)
C52 N8 C54 C55 -179.8(3)
V3 N8 C54 C55 0.6(5)
N8 C54 C55 C56 -178.6(3)
N8 C54 C55 C66 1.3(5)
C54 C55 C56 C57 179.1(3)
C66 C55 C56 C57 -0.8(5)
C55 C56 C57 C64 -0.3(5)
C55 C56 C57 C58 180.0(3)
C56 C57 C58 C59 -157.5(3)
C64 C57 C58 C59 22.7(4)
C57 C58 C59 C60 -51.1(4)
C64 N9 C60 C59 -34.3(5)
C61 N9 C60 C59 158.3(3)
C58 C59 C60 N9 57.3(4)
C64 N9 C61 C62 39.5(4)
C60 N9 C61 C62 -152.9(3)
N9 C61 C62 C63 -59.6(4)
C61 C62 C63 C65 49.8(4)
C61 N9 C64 C65 -8.8(5)
C60 N9 C64 C65 -175.7(3)
C61 N9 C64 C57 171.1(3)
C60 N9 C64 C57 4.2(5)
C56 C57 C64 N9 -178.0(3)
C58 C57 C64 N9 1.7(5)
C56 C57 C64 C65 1.8(5)
C58 C57 C64 C65 -178.4(3)
N9 C64 C65 C66 177.5(3)
C57 C64 C65 C66 -2.4(5)
N9 C64 C65 C63 -1.0(5)
C57 C64 C65 C63 179.1(3)
C62 C63 C65 C66 160.8(3)
C62 C63 C65 C64 -20.7(4)
V3 O9 C66 C65 175.2(2)
V3 O9 C66 C55 -4.8(5)
C64 C65 C66 O9 -178.8(3)
C63 C65 C66 O9 -0.2(5)
C64 C65 C66 C55 1.3(5)
C63 C65 C66 C55 179.8(3)
C54 C55 C66 O9 0.4(5)
C56 C55 C66 O9 -179.7(3)
C54 C55 C66 C65 -179.7(3)
C56 C55 C66 C65 0.3(5)
O4 V2 O6 C44 -103.0(4)
O5 V2 O6 C44 144.7(4)
N4 V2 O6 C44 29.1(6)
N5 V2 O6 C44 17.3(3)
C31 N4 C23 C24 0.3(5)
V2 N4 C23 C24 -174.8(3)
N4 C23 C24 C25 -0.6(5)
C23 C24 C25 C26 0.0(5)
C24 C25 C26 C27 177.5(3)
C24 C25 C26 C31 0.9(5)
C25 C26 C27 C28 -175.9(3)
C31 C26 C27 C28 0.7(5)
C26 C27 C28 C29 -0.4(5)
C27 C28 C29 C30 -0.7(5)
C28 C29 C30 N5 179.3(3)
C28 C29 C30 C31 1.4(5)
C32 N5 C30 C29 9.3(5)
V2 N5 C30 C29 -174.1(3)
C32 N5 C30 C31 -172.8(3)
V2 N5 C30 C31 3.8(3)
C23 N4 C31 C26 0.7(5)
V2 N4 C31 C26 176.0(2)
C23 N4 C31 C30 -177.7(3)
V2 N4 C31 C30 -2.4(4)
C25 C26 C31 N4 -1.2(5)
C27 C26 C31 N4 -178.1(3)
C25 C26 C31 C30 177.1(3)
C27 C26 C31 C30 0.2(5)
C29 C30 C31 N4 177.2(3)
N5 C30 C31 N4 -1.0(4)
C29 C30 C31 C26 -1.2(5)
N5 C30 C31 C26 -179.4(3)
C30 N5 C32 C33 -178.3(3)
V2 N5 C32 C33 5.5(5)
N5 C32 C33 C34 -179.5(3)
N5 C32 C33 C44 3.3(5)
C32 C33 C34 C35 -177.4(3)
C44 C33 C34 C35 -0.1(5)
C33 C34 C35 C42 0.9(5)
C33 C34 C35 C36 180.0(3)
C34 C35 C36 C37 -153.0(3)
C42 C35 C36 C37 26.1(4)
C35 C36 C37 C38 -52.2(4)
C42 N6 C38 C37 -32.9(5)
C39 N6 C38 C37 161.7(4)
C36 C37 C38 N6 56.1(4)
C42 N6 C39 C40 40.9(5)
C38 N6 C39 C40 -153.5(4)
N6 C39 C40 C41 -58.1(5)
C39 C40 C41 C43 47.0(5)
C39 N6 C42 C43 -12.0(5)
C38 N6 C42 C43 -176.7(3)
C39 N6 C42 C35 169.8(3)
C38 N6 C42 C35 5.1(5)
C34 C35 C42 N6 177.4(3)
C36 C35 C42 N6 -1.7(5)
C34 C35 C42 C43 -0.8(5)
C36 C35 C42 C43 -179.9(3)
N6 C42 C43 C44 -178.3(3)
C35 C42 C43 C44 -0.2(5)
N6 C42 C43 C41 0.2(5)
C35 C42 C43 C41 178.4(3)
C40 C41 C43 C44 160.0(3)
C40 C41 C43 C42 -18.6(5)
V2 O6 C44 C43 168.7(3)
V2 O6 C44 C33 -14.3(5)
C42 C43 C44 O6 178.0(3)
C41 C43 C44 O6 -0.6(5)
C42 C43 C44 C33 1.0(5)
C41 C43 C44 C33 -177.6(3)
C32 C33 C44 O6 -0.6(5)
C34 C33 C44 O6 -177.8(3)
C32 C33 C44 C43 176.4(3)
C34 C33 C44 C43 -0.8(5)
O14 V5 O15 C110 -120.2(4)
O13 V5 O15 C110 126.7(3)
N13 V5 O15 C110 2.6(6)
N14 V5 O15 C110 3.5(3)
C97 N13 C89 C90 1.6(5)
V5 N13 C89 C90 -172.6(2)
N13 C89 C90 C91 -1.0(5)
C89 C90 C91 C92 -1.2(5)
C90 C91 C92 C93 179.2(3)
C90 C91 C92 C97 2.7(5)
C91 C92 C93 C94 -176.9(3)
C97 C92 C93 C94 -0.5(5)
C92 C93 C94 C95 0.9(5)
C93 C94 C95 C96 -0.5(5)
C94 C95 C96 N14 177.5(3)
C94 C95 C96 C97 -0.3(5)
C98 N14 C96 C95 5.3(5)
V5 N14 C96 C95 -175.8(3)
C98 N14 C96 C97 -176.8(3)
V5 N14 C96 C97 2.1(3)
C89 N13 C97 C96 -178.6(3)
V5 N13 C97 C96 -4.2(4)
C89 N13 C97 C92 0.1(5)
V5 N13 C97 C92 174.5(2)
C95 C96 C97 N13 179.4(3)
N14 C96 C97 N13 1.3(4)
C95 C96 C97 C92 0.7(5)
N14 C96 C97 C92 -177.4(3)
C91 C92 C97 N13 -2.2(5)
C93 C92 C97 N13 -179.0(3)
C91 C92 C97 C96 176.5(3)
C93 C92 C97 C96 -0.3(5)
C96 N14 C98 C99 -178.0(3)
V5 N14 C98 C99 3.2(5)
N14 C98 C99 C100 -179.5(3)
N14 C98 C99 C110 0.4(5)
C98 C99 C100 C101 179.8(3)
C110 C99 C100 C101 0.0(5)
C99 C100 C101 C108 2.3(5)
C99 C100 C101 C102 -176.9(3)
C100 C101 C102 C103 -156.0(3)
C108 C101 C102 C103 24.9(5)
C101 C102 C103 C104 -50.4(5)
C108 N15 C104 C103 -35.6(6)
C105 N15 C104 C103 163.5(4)
C102 C103 C104 N15 56.7(5)
C108 N15 C105 C106 36.8(7)
C104 N15 C105 C106 -162.2(5)
N15 C105 C106 C107 -50.6(7)
C105 C106 C107 C109 39.3(6)
C105 N15 C108 C109 -11.8(6)
C104 N15 C108 C109 -172.0(4)
C105 N15 C108 C101 168.7(4)
C104 N15 C108 C101 8.5(5)
C100 C101 C108 N15 177.6(3)
C102 C101 C108 N15 -3.2(5)
C100 C101 C108 C109 -1.9(5)
C102 C101 C108 C109 177.3(3)
N15 C108 C109 C110 179.7(3)
C101 C108 C109 C110 -0.8(5)
N15 C108 C109 C107 1.5(5)
C101 C108 C109 C107 -179.0(3)
C106 C107 C109 C110 166.7(4)
C106 C107 C109 C108 -15.0(5)
V5 O15 C110 C109 179.5(3)
V5 O15 C110 C99 -1.4(5)
C108 C109 C110 O15 -177.9(3)
C107 C109 C110 O15 0.5(5)
C108 C109 C110 C99 3.0(5)
C107 C109 C110 C99 -178.6(3)
C98 C99 C110 O15 -1.6(5)
C100 C99 C110 O15 178.2(3)
C98 C99 C110 C109 177.5(3)
C100 C99 C110 C109 -2.7(5)
